data_7109616
loop_
_publ_author_name
'George F. S. Whitehead'
'Bryony Cross'
'Laura Carthy'
'Victoria A. Milway'
'Harapriya Rath'
'Antonio Fernandez'
'Sarah L. Heath'
'Christopher A. Muryn'
'Robin G. Pritchard'
'Simon J. Teat'
'Grigore A. Timco'
'Richard E. P. Winpenny'

_publ_section_title
;
 Rings and threads as linkers in metal-organic frameworks and
 poly-rotaxanes
;
_journal_name_full Chem.Commun.
_journal_page_first 7195
_journal_paper_doi 10.1039/c3cc42300j
_journal_volume 49
_journal_year 2013
_chemical_formula_sum 'C112 H184 Cr7 Cu F20 N2 Ni O39'
_chemical_formula_weight 3053.26
_chemical_name_systematic
;
?
;
_space_group_IT_number 14
_symmetry_cell_setting monoclinic
_symmetry_space_group_name_Hall '-P 2ybc'
_symmetry_space_group_name_H-M 'P 1 21/c 1'
_atom_sites_solution_hydrogens geom
_atom_sites_solution_primary direct
_atom_sites_solution_secondary difmap
_audit_conform_dict_location ftp://ftp.iucr.org/pub/cif_core.dic
_audit_conform_dict_name cif_core.dic
_audit_conform_dict_version 2.4
_audit_creation_date 2013-05-09T16:33:49-00:00
_audit_creation_method 'WinGX routine CIF_UPDATE'
_cell_angle_alpha 90
_cell_angle_beta 95.733(3)
_cell_angle_gamma 90
_cell_formula_units_Z 4
_cell_length_a 16.8905(5)
_cell_length_b 26.6323(9)
_cell_length_c 34.0471(14)
_cell_measurement_reflns_used 24681
_cell_measurement_temperature 100(2)
_cell_measurement_theta_max 68.6385
_cell_measurement_theta_min 2.1084
_cell_volume 15238.9(9)
_computing_cell_refinement
;
        CrysAlisPro, Agilent Technologies,
        Version 1.171.36.20 (release 27-06-2012 CrysAlis171 .NET)
        (compiled Jul 11 2012,15:38:31)
;
_computing_data_collection
;
        CrysAlisPro, Agilent Technologies,
        Version 1.171.36.20 (release 27-06-2012 CrysAlis171 .NET)
        (compiled Jul 11 2012,15:38:31)
;
_computing_data_reduction
;
        CrysAlisPro, Agilent Technologies,
        Version 1.171.36.20 (release 27-06-2012 CrysAlis171 .NET)
        (compiled Jul 11 2012,15:38:31)
;
_computing_structure_refinement 'SHELXL-97 (Sheldrick, 1997)'
_computing_structure_solution 'SHELXS-97 (Sheldrick, 1990)'
_diffrn_ambient_temperature 100(2)
_diffrn_measured_fraction_theta_full 0.998
_diffrn_measured_fraction_theta_max 0.998
_diffrn_measurement_device_type 'Saxi-CrysAlisPro-abstract goniometer imported SAXI images'
_diffrn_measurement_method '\w and \p scans'
_diffrn_orient_matrix_UB_11 0.0569246
_diffrn_orient_matrix_UB_12 -0.0431153
_diffrn_orient_matrix_UB_13 0.0138515
_diffrn_orient_matrix_UB_21 0.0251849
_diffrn_orient_matrix_UB_22 0.0287616
_diffrn_orient_matrix_UB_23 0.0384759
_diffrn_orient_matrix_UB_31 -0.0673483
_diffrn_orient_matrix_UB_32 -0.0256195
_diffrn_orient_matrix_UB_33 0.0199033
_diffrn_radiation_monochromator graphite
_diffrn_radiation_type CuK\a
_diffrn_radiation_wavelength 1.54178
_diffrn_reflns_av_R_equivalents 0.0811
_diffrn_reflns_av_unetI/netI 0.064
_diffrn_reflns_limit_h_max 14
_diffrn_reflns_limit_h_min -17
_diffrn_reflns_limit_k_max 27
_diffrn_reflns_limit_k_min -27
_diffrn_reflns_limit_l_max 35
_diffrn_reflns_limit_l_min -35
_diffrn_reflns_number 93513
_diffrn_reflns_theta_full 53.42
_diffrn_reflns_theta_max 53.42
_diffrn_reflns_theta_min 2.11
_exptl_absorpt_coefficient_mu 7.107
_exptl_absorpt_correction_T_max 1
_exptl_absorpt_correction_T_min 0.30935
_exptl_absorpt_correction_type multi-scan
_exptl_absorpt_process_details
;
CrysAlisPro, Agilent Technologies,
Version 1.171.36.20 (release 27-06-2012 CrysAlis171 .NET)
(compiled Jul 11 2012,15:38:31)
Empirical absorption correction using spherical harmonics,
implemented in SCALE3 ABSPACK scaling algorithm.
;
_exptl_crystal_density_diffrn 1.329
_exptl_crystal_density_method 'not measured'
_exptl_crystal_F_000 6340.3
_exptl_crystal_size_max 0.4
_exptl_crystal_size_mid 0.3
_exptl_crystal_size_min 0.2
_refine_diff_density_max 1.58
_refine_diff_density_min -0.842
_refine_diff_density_rms 0.107
_refine_ls_extinction_method none
_refine_ls_goodness_of_fit_ref 1.088
_refine_ls_hydrogen_treatment constr
_refine_ls_matrix_type full
_refine_ls_number_parameters 1627
_refine_ls_number_reflns 18037
_refine_ls_number_restraints 3056
_refine_ls_restrained_S_all 1.109
_refine_ls_R_factor_all 0.141
_refine_ls_R_factor_gt 0.1003
_refine_ls_shift/su_max 0.133
_refine_ls_shift/su_mean 0.003
_refine_ls_structure_factor_coef Fsqd
_refine_ls_weighting_details 'calc w=1/[\s^2^(Fo^2^)+(0.1256P)^2^+96.5355P] where P=(Fo^2^+2Fc^2^)/3'
_refine_ls_weighting_scheme calc
_refine_ls_wR_factor_gt 0.2528
_refine_ls_wR_factor_ref 0.2805
_reflns_number_gt 12265
_reflns_number_total 18037
_reflns_threshold_expression >2sigma(I)
_cod_data_source_file c3cc42300j.txt
_cod_data_source_block test
_cod_original_formula_sum 'C112 H184 Cr7 Cu F20 N2 Ni1 O39'
_cod_database_code 7109616

loop_
_symmetry_equiv_pos_as_xyz
'x, y, z'
'-x, y+1/2, -z+1/2'
'-x, -y, -z'
'x, -y-1/2, z-1/2'

loop_
_atom_site_label
_atom_site_type_symbol
_atom_site_fract_x
_atom_site_fract_y
_atom_site_fract_z
_atom_site_U_iso_or_equiv
_atom_site_adp_type
_atom_site_occupancy
_atom_site_symmetry_multiplicity
_atom_site_calc_flag
_atom_site_refinement_flags
Cr1A Cr 0.48625(9) 0.19194(6) 0.04578(5) 0.0417(5) Uani 0.88 1 d P
Cr2A Cr 0.30908(9) 0.22256(6) -0.00407(5) 0.0389(4) Uani 0.88 1 d P
Cr3A Cr 0.16775(9) 0.30905(6) 0.01208(4) 0.0344(4) Uani 0.88 1 d P
Cr4A Cr 0.11097(9) 0.37267(6) 0.09107(5) 0.0394(4) Uani 0.88 1 d P
Cr5A Cr 0.21206(10) 0.41278(7) 0.17641(5) 0.0517(5) Uani 0.88 1 d P
Cr6A Cr 0.38693(11) 0.38110(9) 0.22728(6) 0.0729(7) Uani 0.88 1 d P
Cr7A Cr 0.54052(9) 0.30842(7) 0.20657(5) 0.0423(5) Uani 0.88 1 d P
Cr8A Cr 0.58588(9) 0.23835(7) 0.12945(6) 0.0546(5) Uani 0.88 1 d P
Ni1A Ni 0.48625(9) 0.19194(6) 0.04578(5) 0.0417(5) Uani 0.13 1 d P
Ni2A Ni 0.30908(9) 0.22256(6) -0.00407(5) 0.0389(4) Uani 0.13 1 d P
Ni3A Ni 0.16775(9) 0.30905(6) 0.01208(4) 0.0344(4) Uani 0.13 1 d P
Ni4A Ni 0.11097(9) 0.37267(6) 0.09107(5) 0.0394(4) Uani 0.13 1 d P
Ni5A Ni 0.21206(10) 0.41278(7) 0.17641(5) 0.0517(5) Uani 0.13 1 d P
Ni6A Ni 0.38693(11) 0.38110(9) 0.22728(6) 0.0729(7) Uani 0.13 1 d P
Ni7A Ni 0.54052(9) 0.30842(7) 0.20657(5) 0.0423(5) Uani 0.13 1 d P
Ni8A Ni 0.58588(9) 0.23835(7) 0.12945(6) 0.0546(5) Uani 0.13 1 d P
F1A F 0.3753(3) 0.21068(18) 0.04603(14) 0.0369(13) Uani 1 1 d .
F2A F 0.2739(3) 0.28516(18) 0.02191(14) 0.0351(12) Uani 1 1 d .
F3A F 0.1673(3) 0.31847(17) 0.06890(14) 0.0345(12) Uani 1 1 d .
F4A F 0.2078(3) 0.39005(19) 0.12255(15) 0.0408(13) Uani 1 1 d .
F5A F 0.2958(3) 0.3668(2) 0.19067(15) 0.0462(14) Uani 1 1 d .
F6A F 0.4537(3) 0.35289(19) 0.19050(14) 0.0395(13) Uani 1 1 d .
F7A F 0.5090(3) 0.26519(18) 0.16225(15) 0.0377(13) Uani 1 1 d .
F8A F 0.5076(3) 0.24603(18) 0.08628(15) 0.0392(13) Uani 1 1 d .
O1A O 0.4596(5) 0.1378(3) 0.0073(2) 0.068(2) Uani 1 1 d .
O2A O 0.3436(4) 0.1592(3) -0.0264(2) 0.063(2) Uani 1 1 d .
C1A C 0.4010(7) 0.1306(4) -0.0183(3) 0.070(4) Uani 1 1 d DU
C2A C 0.4020(8) 0.0820(5) -0.0424(4) 0.121(6) Uani 1 1 d DU
C3A C 0.4590(15) 0.0467(7) -0.0209(7) 0.38(2) Uani 1 1 d DU
H3A1 H 0.4527 0.0479 0.0068 0.576 Uiso 1 1 calc R
H3A2 H 0.5123 0.0561 -0.0251 0.576 Uiso 1 1 calc R
H3A3 H 0.4487 0.0132 -0.0306 0.576 Uiso 1 1 calc R
C4A C 0.4285(15) 0.0969(8) -0.0814(5) 0.266(14) Uani 1 1 d DU
H4A1 H 0.4582 0.0699 -0.0915 0.399 Uiso 1 1 calc R
H4A2 H 0.4614 0.1263 -0.0781 0.399 Uiso 1 1 calc R
H4A3 H 0.3827 0.1041 -0.0996 0.399 Uiso 1 1 calc R
C5A C 0.3202(10) 0.0606(7) -0.0476(6) 0.191(10) Uani 1 1 d DU
H5A1 H 0.3214 0.0285 -0.0604 0.286 Uiso 1 1 calc R
H5A2 H 0.2858 0.0828 -0.0636 0.286 Uiso 1 1 calc R
H5A3 H 0.3006 0.0566 -0.0223 0.286 Uiso 1 1 calc R
O3A O 0.5081(4) 0.2402(3) 0.0050(2) 0.064(2) Uani 1 1 d .
O4A O 0.3915(4) 0.2629(3) -0.0274(2) 0.058(2) Uani 1 1 d .
C6A C 0.4660(6) 0.2632(4) -0.0220(3) 0.050(3) Uani 1 1 d DU
C7A C 0.5106(6) 0.2904(4) -0.0524(3) 0.065(3) Uani 1 1 d DU
C8A C 0.5850(7) 0.3142(5) -0.0320(4) 0.083(4) Uani 1 1 d DU
H8A1 H 0.5705 0.3381 -0.0128 0.124 Uiso 1 1 calc R
H8A2 H 0.6136 0.3310 -0.0511 0.124 Uiso 1 1 calc R
H8A3 H 0.6181 0.2887 -0.0190 0.124 Uiso 1 1 calc R
C9A C 0.5341(8) 0.2501(5) -0.0806(3) 0.081(4) Uani 1 1 d DU
H9A1 H 0.5716 0.2276 -0.0668 0.122 Uiso 1 1 calc R
H9A2 H 0.5578 0.2655 -0.1021 0.122 Uiso 1 1 calc R
H9A3 H 0.4876 0.2317 -0.0908 0.122 Uiso 1 1 calc R
C10A C 0.4579(8) 0.3293(5) -0.0743(4) 0.091(4) Uani 1 1 d DU
H10A H 0.4143 0.3129 -0.0894 0.137 Uiso 1 1 calc R
H10B H 0.4883 0.3479 -0.0917 0.137 Uiso 1 1 calc R
H10C H 0.4377 0.3518 -0.0556 0.137 Uiso 1 1 calc R
O5A O 0.2377(4) 0.2345(3) -0.0536(2) 0.055(2) Uani 1 1 d .
O6A O 0.1685(4) 0.3045(3) -0.0444(2) 0.0503(19) Uani 1 1 d .
C11A C 0.1942(7) 0.2701(5) -0.0661(3) 0.059(3) Uani 1 1 d DU
C12A C 0.1693(7) 0.2760(5) -0.1102(3) 0.089(4) Uani 1 1 d DU
C13A C 0.1906(14) 0.2295(6) -0.1317(4) 0.168(8) Uani 1 1 d DU
H13A H 0.1706 0.2005 -0.1191 0.251 Uiso 1 1 calc R
H13B H 0.2474 0.2271 -0.1312 0.251 Uiso 1 1 calc R
H13C H 0.1673 0.2311 -0.1585 0.251 Uiso 1 1 calc R
C14A C 0.0820(8) 0.2871(10) -0.1160(5) 0.224(12) Uani 1 1 d DU
H14A H 0.0625 0.2811 -0.1430 0.335 Uiso 1 1 calc R
H14B H 0.0731 0.3215 -0.1094 0.335 Uiso 1 1 calc R
H14C H 0.0545 0.2657 -0.0991 0.335 Uiso 1 1 calc R
C15A C 0.2146(11) 0.3199(6) -0.1251(4) 0.129(6) Uani 1 1 d DU
H15A H 0.2021 0.3231 -0.1531 0.194 Uiso 1 1 calc R
H15B H 0.2707 0.3142 -0.1193 0.194 Uiso 1 1 calc R
H15C H 0.1999 0.3501 -0.1124 0.194 Uiso 1 1 calc R
O7A O 0.2197(4) 0.1841(2) 0.01797(19) 0.0416(16) Uani 1 1 d .
O8A O 0.1230(3) 0.2414(2) 0.01516(17) 0.0364(15) Uani 1 1 d .
C16A C 0.1481(5) 0.1967(3) 0.0148(3) 0.038(2) Uani 1 1 d DU
C17A C 0.0837(5) 0.1563(3) 0.0085(3) 0.054(3) Uani 1 1 d DU
C18A C 0.1175(6) 0.1042(3) 0.0177(4) 0.075(4) Uani 1 1 d DU
H18A H 0.1608 0.0980 0.0021 0.113 Uiso 1 1 calc R
H18B H 0.0767 0.0795 0.0116 0.113 Uiso 1 1 calc R
H18C H 0.1363 0.1022 0.0452 0.113 Uiso 1 1 calc R
C19A C 0.0524(8) 0.1597(5) -0.0349(3) 0.087(4) Uani 1 1 d DU
H19A H 0.0274 0.1918 -0.0400 0.131 Uiso 1 1 calc R
H19B H 0.0143 0.1335 -0.0412 0.131 Uiso 1 1 calc R
H19C H 0.0958 0.1561 -0.0509 0.131 Uiso 1 1 calc R
C20A C 0.0169(6) 0.1669(5) 0.0335(4) 0.075(4) Uani 1 1 d DU
H20A H 0.0366 0.1650 0.0609 0.112 Uiso 1 1 calc R
H20B H -0.0246 0.1425 0.0278 0.112 Uiso 1 1 calc R
H20C H -0.0038 0.1999 0.0276 0.112 Uiso 1 1 calc R
O9A O 0.0583(4) 0.3338(2) 0.00197(19) 0.0414(17) Uani 1 1 d .
O10A O 0.0126(4) 0.3549(2) 0.0591(2) 0.0434(17) Uani 1 1 d .
C21A C 0.0028(5) 0.3444(4) 0.0229(3) 0.041(2) Uani 1 1 d DU
C22A C -0.0811(5) 0.3434(3) 0.0015(3) 0.047(3) Uani 1 1 d DU
C23A C -0.0831(6) 0.3795(4) -0.0331(3) 0.063(3) Uani 1 1 d DU
H23A H -0.0676 0.4124 -0.0236 0.094 Uiso 1 1 calc R
H23B H -0.1361 0.3809 -0.0462 0.094 Uiso 1 1 calc R
H23C H -0.0470 0.3682 -0.0513 0.094 Uiso 1 1 calc R
C24A C -0.1410(6) 0.3581(5) 0.0290(3) 0.066(3) Uani 1 1 d DU
H24A H -0.1419 0.3334 0.0494 0.100 Uiso 1 1 calc R
H24B H -0.1927 0.3603 0.0146 0.100 Uiso 1 1 calc R
H24C H -0.1268 0.3901 0.0406 0.100 Uiso 1 1 calc R
C25A C -0.0967(6) 0.2911(4) -0.0147(3) 0.061(3) Uani 1 1 d DU
H25A H -0.0527 0.2806 -0.0285 0.092 Uiso 1 1 calc R
H25B H -0.1444 0.2913 -0.0326 0.092 Uiso 1 1 calc R
H25C H -0.1029 0.2684 0.0066 0.092 Uiso 1 1 calc R
O11A O 0.2082(4) 0.3782(2) 0.00847(19) 0.0422(17) Uani 1 1 d .
O12A O 0.1395(4) 0.4200(2) 0.0512(2) 0.0456(17) Uani 1 1 d .
C26A C 0.1815(6) 0.4178(3) 0.0226(3) 0.046(3) Uani 1 1 d DU
C27A C 0.1969(6) 0.4677(4) 0.0026(3) 0.065(3) Uani 1 1 d DU
C28A C 0.2541(8) 0.4600(5) -0.0282(4) 0.094(5) Uani 1 1 d DU
H28A H 0.2999 0.4419 -0.0169 0.141 Uiso 1 1 calc R
H28B H 0.2704 0.4921 -0.0375 0.141 Uiso 1 1 calc R
H28C H 0.2283 0.4412 -0.0499 0.141 Uiso 1 1 calc R
C29A C 0.1155(6) 0.4845(4) -0.0157(4) 0.088(5) Uani 1 1 d DU
H29A H 0.0986 0.4633 -0.0377 0.132 Uiso 1 1 calc R
H29B H 0.1186 0.5186 -0.0245 0.132 Uiso 1 1 calc R
H29C H 0.0780 0.4823 0.0037 0.132 Uiso 1 1 calc R
C30A C 0.2294(7) 0.5053(4) 0.0337(4) 0.072(4) Uani 1 1 d DU
H30A H 0.1946 0.5070 0.0542 0.108 Uiso 1 1 calc R
H30B H 0.2329 0.5378 0.0217 0.108 Uiso 1 1 calc R
H30C H 0.2814 0.4948 0.0446 0.108 Uiso 1 1 calc R
O13A O 0.0509(4) 0.4259(3) 0.1134(2) 0.055(2) Uani 1 1 d .
O14A O 0.1287(5) 0.4615(3) 0.1622(2) 0.073(3) Uani 1 1 d .
C31A C 0.0659(6) 0.4587(4) 0.1398(3) 0.053(3) Uani 1 1 d DU
C32A C 0.0051(6) 0.5005(4) 0.1428(3) 0.065(3) Uani 1 1 d DU
C33A C -0.0772(6) 0.4807(5) 0.1322(5) 0.105(5) Uani 1 1 d DU
H33A H -0.0830 0.4491 0.1452 0.158 Uiso 1 1 calc R
H33B H -0.0859 0.4760 0.1041 0.158 Uiso 1 1 calc R
H33C H -0.1153 0.5042 0.1404 0.158 Uiso 1 1 calc R
C34A C 0.0249(8) 0.5395(5) 0.1133(5) 0.121(6) Uani 1 1 d DU
H34A H 0.0141 0.5263 0.0871 0.182 Uiso 1 1 calc R
H34B H 0.0802 0.5482 0.1179 0.182 Uiso 1 1 calc R
H34C H -0.0070 0.5689 0.1160 0.182 Uiso 1 1 calc R
C35A C 0.0172(11) 0.5235(8) 0.1830(4) 0.185(10) Uani 1 1 d DU
H35A H -0.0162 0.5526 0.1839 0.277 Uiso 1 1 calc R
H35B H 0.0719 0.5332 0.1886 0.277 Uiso 1 1 calc R
H35C H 0.0036 0.4995 0.2023 0.277 Uiso 1 1 calc R
O15A O 0.0830(4) 0.3265(2) 0.1315(2) 0.0447(17) Uani 1 1 d .
O16A O 0.1350(4) 0.3622(3) 0.1878(2) 0.061(2) Uani 1 1 d .
C36A C 0.0919(6) 0.3294(4) 0.1684(3) 0.048(3) Uani 1 1 d DU
C37A C 0.0472(6) 0.2923(4) 0.1926(3) 0.072(3) Uani 1 1 d DU
C38A C 0.1064(9) 0.2597(7) 0.2168(6) 0.177(10) Uani 1 1 d DU
H38A H 0.1286 0.2780 0.2395 0.265 Uiso 1 1 calc R
H38B H 0.1482 0.2502 0.2011 0.265 Uiso 1 1 calc R
H38C H 0.0802 0.2301 0.2250 0.265 Uiso 1 1 calc R
C39A C -0.0011(10) 0.2561(5) 0.1652(4) 0.116(6) Uani 1 1 d DU
H39A H -0.0321 0.2347 0.1805 0.174 Uiso 1 1 calc R
H39B H 0.0343 0.2359 0.1515 0.174 Uiso 1 1 calc R
H39C H -0.0358 0.2747 0.1465 0.174 Uiso 1 1 calc R
C40A C -0.0059(11) 0.3208(6) 0.2167(6) 0.160(9) Uani 1 1 d DU
H40A H -0.0383 0.2977 0.2297 0.240 Uiso 1 1 calc R
H40B H -0.0393 0.3427 0.2000 0.240 Uiso 1 1 calc R
H40C H 0.0257 0.3403 0.2361 0.240 Uiso 1 1 calc R
O17A O 0.2122(5) 0.4361(4) 0.2303(3) 0.085(3) Uani 1 1 d .
O18A O 0.3193(6) 0.4094(5) 0.2647(3) 0.136(5) Uani 1 1 d .
C41A C 0.2529(7) 0.4294(6) 0.2615(4) 0.084(4) Uani 1 1 d DU
C42A C 0.2241(7) 0.4541(6) 0.2981(4) 0.127(6) Uani 1 1 d DU
C43A C 0.1376(7) 0.4474(9) 0.2979(5) 0.190(11) Uani 1 1 d DU
H43A H 0.1256 0.4122 0.2994 0.284 Uiso 1 1 calc R
H43B H 0.1112 0.4611 0.2741 0.284 Uiso 1 1 calc R
H43C H 0.1196 0.4644 0.3203 0.284 Uiso 1 1 calc R
C44A C 0.2385(13) 0.5108(6) 0.2941(7) 0.217(10) Uani 1 1 d DU
H44A H 0.2014 0.5242 0.2735 0.326 Uiso 1 1 calc R
H44B H 0.2918 0.5164 0.2876 0.326 Uiso 1 1 calc R
H44C H 0.2313 0.5271 0.3186 0.326 Uiso 1 1 calc R
C45A C 0.2777(10) 0.4419(9) 0.3339(4) 0.191(10) Uani 1 1 d DU
H45A H 0.2622 0.4610 0.3558 0.286 Uiso 1 1 calc R
H45B H 0.3315 0.4501 0.3296 0.286 Uiso 1 1 calc R
H45C H 0.2741 0.4067 0.3396 0.286 Uiso 1 1 calc R
O19A O 0.2905(5) 0.4644(3) 0.1654(3) 0.076(3) Uani 1 1 d .
O20A O 0.3995(5) 0.4462(4) 0.2038(4) 0.105(4) Uani 1 1 d .
C46A C 0.3601(9) 0.4729(5) 0.1806(4) 0.078(4) Uani 1 1 d DU
C47A C 0.3998(9) 0.5221(5) 0.1701(5) 0.126(6) Uani 1 1 d DU
C48A C 0.3653(15) 0.5402(7) 0.1307(6) 0.221(12) Uani 1 1 d DU
H48A H 0.3092 0.5455 0.1311 0.332 Uiso 1 1 calc R
H48B H 0.3741 0.5155 0.1111 0.332 Uiso 1 1 calc R
H48C H 0.3904 0.5711 0.1246 0.332 Uiso 1 1 calc R
C49A C 0.3917(13) 0.5581(6) 0.2029(6) 0.173(9) Uani 1 1 d DU
H49A H 0.4063 0.5911 0.1950 0.259 Uiso 1 1 calc R
H49B H 0.4261 0.5480 0.2257 0.259 Uiso 1 1 calc R
H49C H 0.3376 0.5583 0.2092 0.259 Uiso 1 1 calc R
C50A C 0.4886(9) 0.5129(9) 0.1678(9) 0.260(14) Uani 1 1 d DU
H50A H 0.5161 0.5142 0.1939 0.390 Uiso 1 1 calc R
H50B H 0.5094 0.5382 0.1516 0.390 Uiso 1 1 calc R
H50C H 0.4960 0.4804 0.1565 0.390 Uiso 1 1 calc R
O21A O 0.4775(6) 0.3961(5) 0.2652(3) 0.130(5) Uani 1 1 d .
O22A O 0.5743(5) 0.3505(4) 0.2517(2) 0.072(3) Uani 1 1 d .
C51A C 0.5459(6) 0.3821(5) 0.2714(3) 0.058(3) Uani 1 1 d DU
C52A C 0.5976(6) 0.4059(5) 0.3057(3) 0.087(4) Uani 1 1 d DU
C53A C 0.5526(9) 0.4052(7) 0.3414(3) 0.129(7) Uani 1 1 d DU
H53A H 0.5488 0.3713 0.3506 0.194 Uiso 1 1 calc R
H53B H 0.5001 0.4184 0.3346 0.194 Uiso 1 1 calc R
H53C H 0.5799 0.4254 0.3618 0.194 Uiso 1 1 calc R
C54A C 0.6102(10) 0.4603(5) 0.2950(5) 0.132(6) Uani 1 1 d DU
H54A H 0.6524 0.4743 0.3126 0.198 Uiso 1 1 calc R
H54B H 0.5621 0.4788 0.2971 0.198 Uiso 1 1 calc R
H54C H 0.6242 0.4623 0.2684 0.198 Uiso 1 1 calc R
C55A C 0.6777(8) 0.3812(8) 0.3103(6) 0.183(11) Uani 1 1 d DU
H55A H 0.7138 0.4012 0.3273 0.275 Uiso 1 1 calc R
H55B H 0.6974 0.3783 0.2849 0.275 Uiso 1 1 calc R
H55C H 0.6731 0.3484 0.3215 0.275 Uiso 1 1 calc R
O23A O 0.3753(5) 0.3148(5) 0.2516(2) 0.089(3) Uani 1 1 d .
O24A O 0.4739(5) 0.2691(3) 0.2376(2) 0.070(2) Uani 1 1 d .
C56A C 0.4146(8) 0.2755(6) 0.2539(3) 0.070(4) Uani 1 1 d DU
C57A C 0.3883(8) 0.2341(6) 0.2808(4) 0.131(6) Uani 1 1 d DU
C58A C 0.4052(12) 0.2540(9) 0.3226(4) 0.238(12) Uani 1 1 d DU
H58A H 0.3737 0.2359 0.3398 0.357 Uiso 1 1 calc R
H58B H 0.3921 0.2890 0.3230 0.357 Uiso 1 1 calc R
H58C H 0.4606 0.2496 0.3313 0.357 Uiso 1 1 calc R
C59A C 0.4335(12) 0.1864(7) 0.2746(7) 0.218(10) Uani 1 1 d DU
H59A H 0.4095 0.1694 0.2516 0.327 Uiso 1 1 calc R
H59B H 0.4321 0.1650 0.2973 0.327 Uiso 1 1 calc R
H59C H 0.4877 0.1944 0.2711 0.327 Uiso 1 1 calc R
C60A C 0.3003(7) 0.2247(8) 0.2718(4) 0.136(7) Uani 1 1 d DU
H60A H 0.2907 0.2083 0.2466 0.204 Uiso 1 1 calc R
H60B H 0.2724 0.2561 0.2710 0.204 Uiso 1 1 calc R
H60C H 0.2819 0.2038 0.2919 0.204 Uiso 1 1 calc R
O25A O 0.6258(5) 0.2642(4) 0.2247(2) 0.087(3) Uani 1 1 d .
O26A O 0.6667(5) 0.2297(4) 0.1736(4) 0.108(4) Uani 1 1 d .
C61A C 0.6703(7) 0.2362(5) 0.2101(5) 0.070(4) Uani 1 1 d DU
C62A C 0.7355(7) 0.2098(5) 0.2369(5) 0.122(6) Uani 1 1 d DU
C63A C 0.7028(10) 0.1933(10) 0.2737(6) 0.273(14) Uani 1 1 d DU
H63A H 0.7277 0.1624 0.2826 0.410 Uiso 1 1 calc R
H63B H 0.6465 0.1883 0.2686 0.410 Uiso 1 1 calc R
H63C H 0.7132 0.2185 0.2936 0.410 Uiso 1 1 calc R
C64A C 0.8009(7) 0.2465(6) 0.2452(5) 0.126(7) Uani 1 1 d DU
H64A H 0.7823 0.2744 0.2596 0.189 Uiso 1 1 calc R
H64B H 0.8182 0.2582 0.2208 0.189 Uiso 1 1 calc R
H64C H 0.8446 0.2307 0.2607 0.189 Uiso 1 1 calc R
C65A C 0.7663(15) 0.1661(8) 0.2150(9) 0.355(19) Uani 1 1 d DU
H65A H 0.7425 0.1664 0.1882 0.533 Uiso 1 1 calc R
H65B H 0.7531 0.1354 0.2276 0.533 Uiso 1 1 calc R
H65C H 0.8230 0.1688 0.2153 0.533 Uiso 1 1 calc R
O27A O 0.6103(4) 0.3475(3) 0.1763(2) 0.057(2) Uani 1 1 d .
O28A O 0.6230(5) 0.3066(3) 0.1210(3) 0.082(3) Uani 1 1 d .
C66A C 0.6373(5) 0.3423(4) 0.1433(3) 0.045(3) Uani 1 1 d DU
C67A C 0.6963(6) 0.3814(4) 0.1307(3) 0.065(3) Uani 1 1 d DU
C68A C 0.6883(11) 0.4291(5) 0.1526(6) 0.158(9) Uani 1 1 d DU
H68A H 0.7326 0.4506 0.1489 0.237 Uiso 1 1 calc R
H68B H 0.6875 0.4220 0.1802 0.237 Uiso 1 1 calc R
H68C H 0.6397 0.4456 0.1428 0.237 Uiso 1 1 calc R
C69A C 0.7776(6) 0.3576(6) 0.1404(4) 0.101(5) Uani 1 1 d DU
H69A H 0.8165 0.3760 0.1274 0.151 Uiso 1 1 calc R
H69B H 0.7762 0.3234 0.1314 0.151 Uiso 1 1 calc R
H69C H 0.7915 0.3585 0.1684 0.151 Uiso 1 1 calc R
C70A C 0.6837(8) 0.3898(6) 0.0868(4) 0.113(6) Uani 1 1 d DU
H70A H 0.6365 0.4096 0.0806 0.170 Uiso 1 1 calc R
H70B H 0.6777 0.3581 0.0735 0.170 Uiso 1 1 calc R
H70C H 0.7287 0.4073 0.0783 0.170 Uiso 1 1 calc R
O29A O 0.6645(4) 0.2165(4) 0.0967(3) 0.109(4) Uani 1 1 d .
O30A O 0.6008(4) 0.1730(3) 0.0479(2) 0.064(2) Uani 1 1 d .
C71A C 0.6631(6) 0.1895(5) 0.0672(4) 0.071(4) Uani 1 1 d DU
C72A C 0.7420(6) 0.1755(5) 0.0513(4) 0.102(5) Uani 1 1 d DU
C73A C 0.7392(8) 0.1892(7) 0.0086(4) 0.129(6) Uani 1 1 d DU
H73A H 0.7887 0.1804 -0.0012 0.194 Uiso 1 1 calc R
H73B H 0.7305 0.2247 0.0055 0.194 Uiso 1 1 calc R
H73C H 0.6965 0.1714 -0.0061 0.194 Uiso 1 1 calc R
C74A C 0.7512(10) 0.1194(5) 0.0567(7) 0.177(9) Uani 1 1 d DU
H74A H 0.7006 0.1049 0.0607 0.266 Uiso 1 1 calc R
H74B H 0.7884 0.1127 0.0793 0.266 Uiso 1 1 calc R
H74C H 0.7705 0.1050 0.0336 0.266 Uiso 1 1 calc R
C75A C 0.8092(7) 0.2031(7) 0.0746(5) 0.151(8) Uani 1 1 d DU
H75A H 0.8563 0.2009 0.0610 0.227 Uiso 1 1 calc R
H75B H 0.8193 0.1881 0.1003 0.227 Uiso 1 1 calc R
H75C H 0.7949 0.2377 0.0774 0.227 Uiso 1 1 calc R
O31A O 0.5522(5) 0.1697(3) 0.1391(2) 0.069(2) Uani 1 1 d .
O32A O 0.4709(4) 0.1423(2) 0.0885(2) 0.0494(18) Uani 1 1 d .
C76A C 0.5125(6) 0.1358(3) 0.1203(3) 0.050(3) Uani 1 1 d DU
C77A C 0.5262(6) 0.0828(4) 0.1365(3) 0.067(3) Uani 1 1 d DU
C78A C 0.5313(9) 0.0832(5) 0.1811(3) 0.096(4) Uani 1 1 d DU
H78A H 0.4793 0.0885 0.1893 0.144 Uiso 1 1 calc R
H78B H 0.5660 0.1099 0.1911 0.144 Uiso 1 1 calc R
H78C H 0.5520 0.0517 0.1911 0.144 Uiso 1 1 calc R
C79A C 0.6062(7) 0.0666(5) 0.1231(4) 0.088(4) Uani 1 1 d DU
H79A H 0.6196 0.0337 0.1333 0.132 Uiso 1 1 calc R
H79B H 0.6467 0.0900 0.1328 0.132 Uiso 1 1 calc R
H79C H 0.6024 0.0657 0.0948 0.132 Uiso 1 1 calc R
C80A C 0.4629(8) 0.0479(4) 0.1186(5) 0.108(6) Uani 1 1 d DU
H80A H 0.4130 0.0562 0.1283 0.162 Uiso 1 1 calc R
H80B H 0.4769 0.0140 0.1258 0.162 Uiso 1 1 calc R
H80C H 0.4581 0.0512 0.0904 0.162 Uiso 1 1 calc R
C81A C 0.4853(7) 0.4909(4) 0.0192(3) 0.058(3) Uani 1 1 d U
H81A H 0.4341 0.5063 0.0222 0.069 Uiso 1 1 calc R
H81B H 0.5223 0.5016 0.0412 0.069 Uiso 1 1 calc R
C82A C 0.4767(7) 0.4343(4) 0.0204(3) 0.051(3) Uani 1 1 d U
H82A H 0.4425 0.4235 -0.0027 0.061 Uiso 1 1 calc R
H82B H 0.5285 0.4191 0.0190 0.061 Uiso 1 1 calc R
C83A C 0.4425(6) 0.4159(4) 0.0570(3) 0.047(3) Uani 1 1 d U
H83A H 0.3938 0.4344 0.0598 0.057 Uiso 1 1 calc R
H83B H 0.4798 0.4238 0.0797 0.057 Uiso 1 1 calc R
C84A C 0.4238(6) 0.3597(4) 0.0578(3) 0.046(3) Uani 1 1 d U
H84A H 0.3883 0.3507 0.0347 0.055 Uiso 1 1 calc R
H84B H 0.4725 0.3405 0.0574 0.055 Uiso 1 1 calc R
C85A C 0.3852(6) 0.3477(4) 0.0946(3) 0.040(2) Uani 1 1 d U
H85A H 0.4221 0.3555 0.1175 0.048 Uiso 1 1 calc R
H85B H 0.3386 0.3688 0.0957 0.048 Uiso 1 1 calc R
N86A N 0.3612(4) 0.2944(3) 0.0965(2) 0.0332(18) Uani 1 1 d .
H86A H 0.4047 0.2747 0.0970 0.040 Uiso 1 1 calc R
H86B H 0.3289 0.2866 0.0747 0.040 Uiso 1 1 calc R
C87A C 0.3193(6) 0.2845(4) 0.1322(3) 0.040(2) Uani 1 1 d U
H87A H 0.2745 0.3073 0.1321 0.048 Uiso 1 1 calc R
H87B H 0.3554 0.2918 0.1555 0.048 Uiso 1 1 calc R
C88A C 0.2895(5) 0.2317(4) 0.1352(3) 0.037(2) Uani 1 1 d U
C89A C 0.3341(6) 0.1940(5) 0.1553(4) 0.062(3) Uani 1 1 d U
H89A H 0.3868 0.2001 0.1648 0.074 Uiso 1 1 calc R
C90A C 0.3015(7) 0.1488(5) 0.1610(4) 0.074(4) Uani 1 1 d U
H90A H 0.3325 0.1249 0.1753 0.089 Uiso 1 1 calc R
N91A N 0.2280(5) 0.1364(3) 0.1475(3) 0.050(2) Uani 1 1 d .
C92A C 0.1868(6) 0.1705(4) 0.1268(3) 0.054(3) Uani 1 1 d U
H92A H 0.1359 0.1621 0.1157 0.064 Uiso 1 1 calc R
C93A C 0.2147(6) 0.2185(4) 0.1205(3) 0.050(3) Uani 1 1 d U
H93A H 0.1821 0.2417 0.1063 0.060 Uiso 1 1 calc R
Cu1B Cu 0.17824(11) 0.06152(8) 0.15843(8) 0.0948(8) Uani 1 1 d .
O1B O 0.2544(6) 0.0605(3) 0.2131(3) 0.098(3) Uani 1 1 d .
O2B O 0.1513(5) -0.0138(4) 0.1762(4) 0.101(4) Uani 1 1 d .
F1B F 0.3456(9) 0.0626(6) 0.2845(5) 0.224(6) Uani 1 1 d DU
F2B F 0.2481(10) 0.1070(5) 0.2863(4) 0.217(6) Uani 1 1 d DU
F3B F 0.2431(12) 0.0378(7) 0.3128(4) 0.251(7) Uani 1 1 d DU
C1B C 0.2703(12) 0.0600(7) 0.2810(8) 0.177(7) Uani 1 1 d DU
C2B C 0.2324(11) 0.0379(7) 0.2442(6) 0.131(5) Uani 1 1 d DU
C3B C 0.1880(11) -0.0046(7) 0.2446(6) 0.127(6) Uani 1 1 d DU
H3B H 0.1809 -0.0185 0.2691 0.153 Uiso 1 1 calc R
C4B C 0.1537(9) -0.0279(6) 0.2124(5) 0.102(4) Uani 1 1 d DU
C5B C 0.1125(11) -0.0796(8) 0.2168(5) 0.152(6) Uani 1 1 d DU
F4B F 0.1391(9) -0.1020(5) 0.2484(5) 0.218(6) Uani 1 1 d DU
F5B F 0.0404(7) -0.0725(5) 0.2190(5) 0.209(5) Uani 1 1 d DU
F6B F 0.1168(11) -0.1079(5) 0.1873(5) 0.234(6) Uani 1 1 d DU
O3B O 0.0947(9) 0.0971(5) 0.1924(5) 0.155(5) Uani 1 1 d U
O4B O 0.0755(8) 0.0545(5) 0.1155(4) 0.155(5) Uani 1 1 d U
F7B F 0.0340(12) 0.1238(8) 0.2597(6) 0.289(8) Uani 1 1 d DU
F8B F -0.0648(11) 0.0824(7) 0.2378(6) 0.256(7) Uani 1 1 d DU
F9B F -0.0451(14) 0.1531(8) 0.2161(7) 0.309(8) Uani 1 1 d DU
C6B C -0.0068(15) 0.1104(10) 0.2254(8) 0.239(9) Uani 1 1 d DU
C7B C 0.0138(17) 0.0911(10) 0.1875(8) 0.187(7) Uani 1 1 d DU
C8B C -0.0202(15) 0.0711(9) 0.1546(8) 0.176(7) Uani 1 1 d DU
H8B H -0.0753 0.0733 0.1539 0.211 Uiso 1 1 calc R
C9B C -0.0005(16) 0.0492(10) 0.1228(7) 0.194(7) Uani 1 1 d DU
C10B C -0.0476(15) 0.0158(9) 0.0918(8) 0.234(8) Uani 1 1 d DU
F10B F -0.0260(11) -0.0303(7) 0.0858(6) 0.251(7) Uani 1 1 d DU
F11B F -0.0464(11) 0.0406(8) 0.0586(6) 0.266(7) Uani 1 1 d DU
F12B F -0.1199(11) 0.0196(7) 0.1002(6) 0.262(7) Uani 1 1 d DU
O5B O 0.2542(5) 0.0367(3) 0.1162(3) 0.080(3) Uani 1 1 d .
C1C C 0.206(2) 0.9708(8) 0.0275(8) 0.194(11) Uani 1 1 d U
H1C1 H 0.2039 1.0071 0.0304 0.233 Uiso 1 1 calc R
H1C2 H 0.2061 0.9633 -0.0004 0.233 Uiso 1 1 calc R
C3C C 0.142(2) 0.9513(12) 0.0402(10) 0.239(13) Uani 1 1 d U
H3C1 H 0.1188 0.9263 0.0218 0.287 Uiso 1 1 calc R
H3C2 H 0.1025 0.9770 0.0434 0.287 Uiso 1 1 calc R
C4C C 0.169(2) 0.9272(8) 0.0797(9) 0.241(14) Uani 1 1 d U
H4C1 H 0.1620 0.8911 0.0787 0.289 Uiso 1 1 calc R
H4C2 H 0.1405 0.9408 0.1005 0.289 Uiso 1 1 calc R
O1C O 0.2565(14) 0.9406(6) 0.0862(5) 0.186(8) Uani 1 1 d .
C2C C 0.281(2) 0.9509(9) 0.0498(8) 0.199(11) Uani 1 1 d U
H2C1 H 0.2993 0.9208 0.0375 0.239 Uiso 1 1 calc R
H2C2 H 0.3228 0.9759 0.0516 0.239 Uiso 1 1 calc R
C1D C 0.820(3) 0.2027(19) 0.8897(13) 0.36(2) Uani 1 1 d U
H1D1 H 0.8437 0.2013 0.9165 0.542 Uiso 1 1 calc R
H1D2 H 0.8522 0.1836 0.8732 0.542 Uiso 1 1 calc R
H1D3 H 0.7676 0.1889 0.8880 0.542 Uiso 1 1 calc R
C2D C 0.8169(14) 0.2493(9) 0.8778(6) 0.284(14) Uani 1 1 d GU
C3D C 0.7544(10) 0.2773(11) 0.8901(4) 0.268(14) Uani 1 1 d GU
H3D H 0.7149 0.2615 0.9028 0.322 Uiso 1 1 calc R
C4D C 0.7508(8) 0.3287(11) 0.8833(5) 0.269(14) Uani 1 1 d GU
H4D H 0.7090 0.3474 0.8916 0.323 Uiso 1 1 calc R
C5D C 0.8097(12) 0.3522(8) 0.8643(6) 0.262(13) Uani 1 1 d GU
H5D H 0.8073 0.3867 0.8598 0.315 Uiso 1 1 calc R
C6D C 0.8722(8) 0.3243(11) 0.8520(4) 0.251(14) Uani 1 1 d GU
H6D H 0.9117 0.3400 0.8392 0.301 Uiso 1 1 calc R
C7D C 0.8758(10) 0.2728(11) 0.8587(5) 0.278(15) Uani 1 1 d GU
H7D H 0.9176 0.2541 0.8505 0.333 Uiso 1 1 calc R
O91 O 0.3085(4) 0.1028(3) 0.0626(2) 0.060(2) Uani 1 1 d .

loop_
_atom_site_aniso_label
_atom_site_aniso_U_11
_atom_site_aniso_U_22
_atom_site_aniso_U_33
_atom_site_aniso_U_23
_atom_site_aniso_U_13
_atom_site_aniso_U_12
Cr1A 0.0384(9) 0.0410(10) 0.0465(10) -0.0061(8) 0.0074(8) 0.0156(8)
Cr2A 0.0382(9) 0.0441(10) 0.0348(9) -0.0067(8) 0.0054(7) 0.0120(8)
Cr3A 0.0376(9) 0.0319(9) 0.0336(9) 0.0038(7) 0.0029(7) 0.0090(7)
Cr4A 0.0365(9) 0.0352(10) 0.0460(10) -0.0103(8) 0.0017(7) 0.0075(8)
Cr5A 0.0384(10) 0.0596(12) 0.0560(12) -0.0268(10) -0.0015(8) 0.0112(9)
Cr6A 0.0457(11) 0.1121(19) 0.0575(13) -0.0475(13) -0.0117(9) 0.0240(12)
Cr7A 0.0334(9) 0.0583(12) 0.0347(9) 0.0012(8) 0.0008(7) -0.0011(8)
Cr8A 0.0270(9) 0.0493(12) 0.0860(14) -0.0256(10) -0.0006(9) 0.0092(8)
Ni1A 0.0384(9) 0.0410(10) 0.0465(10) -0.0061(8) 0.0074(8) 0.0156(8)
Ni2A 0.0382(9) 0.0441(10) 0.0348(9) -0.0067(8) 0.0054(7) 0.0120(8)
Ni3A 0.0376(9) 0.0319(9) 0.0336(9) 0.0038(7) 0.0029(7) 0.0090(7)
Ni4A 0.0365(9) 0.0352(10) 0.0460(10) -0.0103(8) 0.0017(7) 0.0075(8)
Ni5A 0.0384(10) 0.0596(12) 0.0560(12) -0.0268(10) -0.0015(8) 0.0112(9)
Ni6A 0.0457(11) 0.1121(19) 0.0575(13) -0.0475(13) -0.0117(9) 0.0240(12)
Ni7A 0.0334(9) 0.0583(12) 0.0347(9) 0.0012(8) 0.0008(7) -0.0011(8)
Ni8A 0.0270(9) 0.0493(12) 0.0860(14) -0.0256(10) -0.0006(9) 0.0092(8)
F1A 0.039(3) 0.034(3) 0.038(3) 0.000(2) 0.009(2) 0.011(2)
F2A 0.043(3) 0.029(3) 0.034(3) 0.001(2) 0.007(2) 0.007(2)
F3A 0.040(3) 0.029(3) 0.035(3) -0.001(2) 0.006(2) 0.010(2)
F4A 0.037(3) 0.037(3) 0.049(3) -0.007(3) 0.006(2) 0.007(3)
F5A 0.035(3) 0.059(4) 0.043(3) -0.016(3) -0.001(2) 0.009(3)
F6A 0.033(3) 0.046(3) 0.039(3) -0.007(3) 0.001(2) 0.000(3)
F7A 0.031(3) 0.036(3) 0.046(3) 0.000(2) 0.004(2) -0.003(2)
F8A 0.039(3) 0.025(3) 0.055(3) -0.002(2) 0.013(3) 0.002(2)
O1A 0.063(5) 0.065(6) 0.073(6) -0.028(4) -0.004(4) 0.034(4)
O2A 0.056(5) 0.068(5) 0.064(5) -0.025(4) 0.001(4) 0.025(4)
C1A 0.065(8) 0.073(9) 0.071(8) -0.033(7) 0.004(7) 0.022(7)
C2A 0.103(10) 0.141(14) 0.112(11) -0.085(10) -0.028(9) 0.066(9)
C3A 0.50(4) 0.23(3) 0.36(3) -0.24(2) -0.25(3) 0.28(3)
C4A 0.40(4) 0.20(2) 0.237(19) -0.180(16) 0.22(2) -0.12(2)
C5A 0.217(18) 0.132(18) 0.24(3) -0.121(17) 0.081(17) -0.060(14)
O3A 0.043(4) 0.095(6) 0.056(5) 0.021(5) 0.015(4) 0.002(4)
O4A 0.049(5) 0.082(6) 0.044(4) 0.008(4) 0.015(4) 0.017(4)
C6A 0.049(7) 0.065(8) 0.039(6) -0.004(5) 0.013(5) 0.006(6)
C7A 0.070(8) 0.077(9) 0.049(7) 0.001(6) 0.018(6) -0.001(6)
C8A 0.083(9) 0.086(10) 0.085(10) -0.008(8) 0.040(7) -0.016(8)
C9A 0.085(9) 0.110(11) 0.055(8) -0.010(7) 0.036(7) -0.005(8)
C10A 0.120(11) 0.089(10) 0.070(9) 0.028(8) 0.038(8) 0.003(9)
O5A 0.053(5) 0.074(6) 0.038(4) -0.006(4) 0.003(3) 0.021(4)
O6A 0.055(5) 0.059(5) 0.037(4) 0.013(4) 0.009(3) 0.014(4)
C11A 0.055(7) 0.090(10) 0.032(6) 0.001(6) 0.007(5) -0.003(7)
C12A 0.072(8) 0.163(13) 0.033(7) 0.004(8) 0.006(6) 0.014(9)
C13A 0.30(3) 0.163(15) 0.040(9) -0.023(10) 0.019(13) -0.011(16)
C14A 0.090(11) 0.52(4) 0.052(10) 0.014(17) -0.025(9) 0.059(16)
C15A 0.197(17) 0.134(13) 0.059(10) 0.037(9) 0.025(11) 0.029(12)
O7A 0.035(4) 0.035(4) 0.055(4) -0.004(3) 0.004(3) 0.008(3)
O8A 0.037(4) 0.035(4) 0.038(4) -0.003(3) 0.006(3) 0.006(3)
C16A 0.043(6) 0.037(6) 0.035(6) 0.001(5) 0.004(4) 0.011(5)
C17A 0.043(6) 0.038(6) 0.078(8) -0.012(6) 0.003(5) 0.003(5)
C18A 0.048(7) 0.041(7) 0.134(12) -0.002(7) -0.007(7) -0.005(6)
C19A 0.081(9) 0.081(10) 0.091(9) -0.033(8) -0.026(7) -0.002(8)
C20A 0.052(7) 0.066(9) 0.108(10) 0.015(8) 0.014(7) 0.001(6)
O9A 0.044(4) 0.032(4) 0.047(4) 0.004(3) 0.000(3) 0.012(3)
O10A 0.039(4) 0.041(4) 0.050(5) -0.012(3) 0.001(3) 0.009(3)
C21A 0.034(6) 0.031(6) 0.057(7) -0.006(5) 0.007(5) 0.010(5)
C22A 0.032(5) 0.040(6) 0.066(7) -0.009(5) -0.006(5) 0.009(5)
C23A 0.047(7) 0.066(8) 0.073(8) 0.004(6) -0.010(6) 0.021(6)
C24A 0.042(6) 0.080(9) 0.076(8) -0.006(7) -0.002(6) 0.010(6)
C25A 0.038(6) 0.069(7) 0.072(8) -0.019(6) -0.017(6) 0.009(6)
O11A 0.041(4) 0.032(4) 0.053(4) 0.017(3) 0.004(3) 0.011(3)
O12A 0.043(4) 0.030(4) 0.062(5) 0.002(3) -0.005(4) 0.011(3)
C26A 0.041(6) 0.031(6) 0.064(8) 0.013(6) -0.008(6) 0.007(5)
C27A 0.057(7) 0.046(7) 0.091(9) 0.013(6) -0.001(6) 0.003(6)
C28A 0.127(12) 0.051(8) 0.109(11) 0.040(8) 0.033(9) -0.002(8)
C29A 0.087(9) 0.056(8) 0.111(11) 0.047(8) -0.033(8) -0.001(7)
C30A 0.060(8) 0.034(6) 0.118(10) 0.005(6) -0.007(7) 0.005(6)
O13A 0.045(4) 0.053(5) 0.067(5) -0.029(4) 0.004(4) 0.013(4)
O14A 0.060(5) 0.072(6) 0.083(6) -0.045(5) -0.014(5) 0.029(4)
C31A 0.049(7) 0.049(7) 0.062(8) -0.006(6) 0.008(6) 0.022(6)
C32A 0.055(7) 0.050(7) 0.090(9) -0.031(6) -0.001(6) 0.022(6)
C33A 0.058(8) 0.068(9) 0.192(17) -0.022(10) 0.022(9) 0.020(7)
C34A 0.070(9) 0.070(10) 0.217(17) 0.036(11) -0.021(11) 0.009(8)
C35A 0.161(17) 0.23(2) 0.150(14) -0.106(14) -0.042(13) 0.149(16)
O15A 0.049(4) 0.045(4) 0.043(5) -0.011(3) 0.012(3) -0.001(3)
O16A 0.039(4) 0.103(7) 0.041(4) -0.006(4) 0.006(3) -0.004(4)
C36A 0.030(6) 0.052(7) 0.060(8) -0.007(6) 0.002(5) 0.006(5)
C37A 0.053(7) 0.100(10) 0.065(8) 0.011(7) 0.014(6) -0.014(7)
C38A 0.117(14) 0.21(2) 0.20(2) 0.146(18) 0.006(12) -0.003(13)
C39A 0.164(16) 0.076(10) 0.114(12) 0.009(9) 0.044(10) -0.046(10)
C40A 0.175(18) 0.131(16) 0.20(2) -0.038(13) 0.137(16) -0.033(12)
O17A 0.049(5) 0.126(8) 0.077(6) -0.062(6) -0.004(5) 0.025(5)
O18A 0.073(7) 0.258(15) 0.072(7) -0.096(8) -0.023(5) 0.072(8)
C41A 0.045(7) 0.145(13) 0.061(8) -0.054(9) -0.002(6) 0.012(8)
C42A 0.069(8) 0.211(16) 0.102(11) -0.101(12) 0.006(8) 0.034(10)
C43A 0.082(10) 0.35(3) 0.141(16) -0.162(19) 0.053(10) -0.052(15)
C44A 0.19(2) 0.218(17) 0.25(2) -0.185(16) 0.051(18) -0.019(16)
C45A 0.112(13) 0.37(3) 0.092(11) -0.147(14) 0.007(9) 0.003(17)
O19A 0.074(6) 0.057(5) 0.090(6) -0.020(5) -0.026(5) -0.009(5)
O20A 0.047(5) 0.065(7) 0.194(12) -0.059(7) -0.030(6) 0.016(5)
C46A 0.077(10) 0.069(9) 0.090(10) -0.051(8) 0.019(8) -0.017(8)
C47A 0.114(11) 0.088(11) 0.177(15) -0.057(10) 0.017(12) -0.037(10)
C48A 0.33(3) 0.130(18) 0.194(18) 0.017(14) -0.02(2) -0.16(2)
C49A 0.25(2) 0.084(13) 0.190(18) -0.079(13) 0.070(18) -0.067(15)
C50A 0.124(14) 0.27(3) 0.40(4) -0.10(3) 0.111(18) -0.088(16)
O21A 0.071(6) 0.205(12) 0.102(8) -0.113(8) -0.050(6) 0.063(7)
O22A 0.054(5) 0.113(7) 0.045(5) -0.029(5) -0.010(4) 0.001(5)
C51A 0.041(7) 0.090(9) 0.040(6) -0.015(7) -0.007(5) -0.008(7)
C52A 0.061(8) 0.128(11) 0.067(8) -0.049(8) -0.021(6) 0.001(8)
C53A 0.127(13) 0.205(19) 0.052(8) -0.044(10) -0.013(8) -0.049(13)
C54A 0.115(13) 0.138(12) 0.143(15) -0.056(11) 0.015(11) -0.069(11)
C55A 0.092(11) 0.26(2) 0.181(19) -0.150(17) -0.086(11) 0.073(14)
O23A 0.047(5) 0.176(11) 0.047(5) 0.050(6) 0.022(4) 0.028(6)
O24A 0.085(6) 0.068(6) 0.064(5) 0.015(4) 0.036(5) -0.003(5)
C56A 0.043(8) 0.134(12) 0.029(6) 0.019(7) -0.017(6) -0.034(8)
C57A 0.090(10) 0.225(17) 0.075(9) 0.078(11) -0.010(8) -0.069(11)
C58A 0.21(2) 0.43(3) 0.054(9) 0.112(13) -0.052(11) -0.19(2)
C59A 0.138(16) 0.212(18) 0.30(2) 0.207(17) 0.003(18) -0.024(14)
C60A 0.092(10) 0.24(2) 0.082(11) 0.043(12) 0.009(8) -0.083(11)
O25A 0.079(6) 0.125(8) 0.052(5) 0.001(5) -0.015(4) 0.053(6)
O26A 0.049(5) 0.120(9) 0.142(10) -0.073(8) -0.047(6) 0.045(5)
C61A 0.047(8) 0.047(8) 0.107(11) 0.001(8) -0.033(8) -0.003(6)
C62A 0.074(10) 0.097(11) 0.174(15) 0.012(10) -0.085(10) 0.012(8)
C63A 0.110(15) 0.34(3) 0.34(2) 0.30(2) -0.114(15) -0.085(16)
C64A 0.054(8) 0.159(15) 0.154(16) 0.060(12) -0.050(9) -0.020(9)
C65A 0.29(3) 0.20(2) 0.52(4) -0.14(3) -0.27(3) 0.20(2)
O27A 0.045(4) 0.058(5) 0.073(5) -0.026(4) 0.027(4) -0.022(4)
O28A 0.076(6) 0.073(6) 0.106(7) -0.045(6) 0.061(5) -0.045(5)
C66A 0.032(6) 0.037(6) 0.067(8) -0.001(6) 0.013(5) -0.003(5)
C67A 0.052(7) 0.061(8) 0.086(8) 0.001(6) 0.022(6) -0.025(6)
C68A 0.192(19) 0.070(10) 0.23(2) -0.044(12) 0.127(17) -0.073(11)
C69A 0.040(7) 0.145(14) 0.119(12) 0.022(10) 0.017(7) -0.028(8)
C70A 0.077(10) 0.160(16) 0.106(10) 0.067(10) 0.028(8) -0.006(10)
O29A 0.034(5) 0.131(9) 0.161(10) -0.111(8) 0.006(5) 0.014(5)
O30A 0.040(5) 0.080(6) 0.074(5) -0.022(5) 0.010(4) 0.033(4)
C71A 0.025(6) 0.066(9) 0.126(11) -0.019(8) 0.021(7) 0.010(6)
C72A 0.045(7) 0.109(11) 0.155(12) -0.047(10) 0.032(8) 0.010(8)
C73A 0.071(10) 0.166(16) 0.161(13) -0.060(12) 0.064(10) 0.011(11)
C74A 0.104(13) 0.117(12) 0.33(3) -0.014(14) 0.108(17) 0.068(10)
C75A 0.032(7) 0.23(2) 0.198(17) -0.088(17) 0.033(9) -0.001(10)
O31A 0.091(6) 0.033(4) 0.074(6) -0.005(4) -0.039(5) 0.025(4)
O32A 0.051(4) 0.027(4) 0.067(5) 0.002(3) -0.016(4) 0.002(3)
C76A 0.044(6) 0.036(6) 0.066(8) 0.006(6) -0.005(6) 0.000(5)
C77A 0.077(8) 0.045(7) 0.075(8) 0.009(6) -0.018(6) 0.000(6)
C78A 0.107(11) 0.095(11) 0.082(9) 0.021(8) -0.004(8) 0.004(9)
C79A 0.100(9) 0.048(8) 0.113(11) 0.003(8) -0.003(8) 0.030(7)
C80A 0.122(11) 0.049(8) 0.141(13) 0.032(9) -0.045(11) -0.019(8)
C81A 0.060(7) 0.048(7) 0.067(8) 0.008(6) 0.013(6) -0.002(6)
C82A 0.056(7) 0.031(6) 0.065(7) 0.010(5) 0.006(5) -0.003(5)
C83A 0.057(7) 0.026(5) 0.059(7) -0.002(5) 0.010(5) 0.002(5)
C84A 0.055(6) 0.033(6) 0.051(6) 0.003(5) 0.014(5) 0.002(5)
C85A 0.041(6) 0.034(6) 0.046(6) -0.003(5) 0.009(5) 0.005(5)
N86A 0.039(5) 0.020(4) 0.040(5) -0.003(3) 0.005(4) 0.001(4)
C87A 0.048(6) 0.049(6) 0.024(5) 0.000(5) 0.006(4) -0.004(5)
C88A 0.038(5) 0.043(6) 0.031(5) 0.003(4) 0.009(4) 0.007(5)
C89A 0.031(6) 0.077(8) 0.075(8) 0.039(7) -0.005(5) -0.001(6)
C90A 0.043(7) 0.070(8) 0.109(10) 0.057(8) 0.002(7) 0.000(6)
N91A 0.036(5) 0.050(6) 0.064(6) 0.023(5) 0.007(4) 0.006(5)
C92A 0.048(7) 0.039(6) 0.071(8) 0.014(6) -0.006(6) 0.005(5)
C93A 0.040(6) 0.036(6) 0.071(7) 0.016(5) -0.009(5) 0.012(5)
Cu1B 0.0545(11) 0.0777(14) 0.154(2) 0.0584(14) 0.0214(12) 0.0120(10)
O1B 0.135(9) 0.071(6) 0.091(7) 0.042(6) 0.024(6) 0.011(6)
O2B 0.054(5) 0.089(7) 0.159(10) 0.061(7) 0.004(6) 0.007(5)
F1B 0.221(9) 0.230(10) 0.213(10) -0.038(8) -0.018(8) -0.002(8)
F2B 0.281(10) 0.182(8) 0.189(9) -0.006(7) 0.037(8) 0.019(8)
F3B 0.303(11) 0.242(10) 0.209(9) 0.050(8) 0.033(8) -0.013(9)
C1B 0.206(11) 0.166(10) 0.161(10) 0.013(8) 0.028(9) 0.002(9)
C2B 0.140(9) 0.114(9) 0.141(9) 0.013(8) 0.024(8) 0.007(7)
C3B 0.139(9) 0.117(9) 0.131(9) 0.023(7) 0.037(8) 0.012(7)
C4B 0.089(8) 0.096(7) 0.123(9) 0.032(7) 0.025(7) 0.016(6)
C5B 0.152(10) 0.154(10) 0.151(10) 0.035(8) 0.028(8) -0.028(8)
F4B 0.222(9) 0.194(9) 0.239(9) 0.089(8) 0.021(8) -0.019(8)
F5B 0.148(7) 0.192(9) 0.290(10) 0.042(8) 0.034(7) -0.040(7)
F6B 0.266(10) 0.194(9) 0.245(9) -0.004(8) 0.050(8) -0.071(8)
O3B 0.147(8) 0.107(7) 0.216(9) 0.044(7) 0.048(7) 0.021(7)
O4B 0.119(7) 0.161(8) 0.181(8) 0.086(7) -0.002(6) 0.001(7)
F7B 0.295(11) 0.299(12) 0.281(10) -0.032(9) 0.073(8) -0.034(9)
F8B 0.244(10) 0.253(10) 0.278(11) 0.047(8) 0.062(8) -0.020(8)
F9B 0.316(12) 0.287(11) 0.337(12) 0.030(9) 0.102(9) 0.024(9)
C6B 0.231(12) 0.248(12) 0.243(11) 0.015(9) 0.056(9) 0.004(9)
C7B 0.194(10) 0.163(10) 0.203(9) 0.037(8) 0.019(8) -0.005(9)
C8B 0.167(10) 0.164(11) 0.197(10) 0.039(8) 0.025(8) 0.024(9)
C9B 0.189(10) 0.190(10) 0.204(10) 0.027(8) 0.024(8) 0.001(9)
C10B 0.218(11) 0.241(11) 0.243(11) 0.008(9) 0.016(9) -0.009(9)
F10B 0.237(10) 0.231(9) 0.279(11) -0.011(8) 0.000(8) -0.028(8)
F11B 0.236(10) 0.294(11) 0.261(10) 0.079(9) -0.009(8) -0.042(9)
F12B 0.218(9) 0.277(11) 0.295(11) 0.066(9) 0.041(8) -0.015(8)
O5B 0.082(6) 0.050(5) 0.109(7) 0.004(5) 0.008(5) -0.015(5)
C1C 0.34(3) 0.075(14) 0.149(18) -0.042(13) -0.073(19) 0.021(16)
C3C 0.34(3) 0.16(2) 0.18(2) -0.020(16) -0.13(2) -0.092(19)
C4C 0.35(3) 0.113(17) 0.23(2) 0.026(16) -0.15(2) -0.13(2)
O1C 0.29(2) 0.116(12) 0.135(13) 0.009(10) -0.073(15) 0.024(13)
C2C 0.33(3) 0.093(16) 0.15(2) -0.065(16) -0.06(2) 0.042(17)
C1D 0.33(4) 0.50(5) 0.23(4) 0.04(4) -0.08(3) -0.11(3)
C2D 0.121(17) 0.57(4) 0.15(2) 0.08(2) -0.053(15) -0.06(2)
C3D 0.100(14) 0.59(4) 0.102(15) 0.05(2) -0.046(12) -0.077(19)
C4D 0.101(14) 0.58(4) 0.126(18) -0.02(2) -0.008(12) -0.102(19)
C5D 0.093(13) 0.57(4) 0.124(17) -0.03(2) -0.009(12) -0.115(18)
C6D 0.086(13) 0.56(4) 0.098(15) 0.01(2) -0.033(11) -0.076(19)
C7D 0.099(14) 0.60(4) 0.125(17) 0.09(2) -0.043(12) -0.041(19)
O91 0.062(5) 0.043(4) 0.076(5) -0.002(4) 0.007(4) -0.007(4)

loop_
_geom_angle_atom_site_label_1
_geom_angle_atom_site_label_2
_geom_angle_atom_site_label_3
_geom_angle
_geom_angle_site_symmetry_1
F1A Cr1A O3A 94.9(3) .
F1A Cr1A O1A 92.0(3) .
O3A Cr1A O1A 93.2(4) .
F1A Cr1A O30A 177.6(3) .
O3A Cr1A O30A 86.6(3) .
O1A Cr1A O30A 89.7(3) .
F1A Cr1A F8A 85.4(2) .
O3A Cr1A F8A 89.0(3) .
O1A Cr1A F8A 176.7(3) .
O30A Cr1A F8A 92.8(3) .
F1A Cr1A O32A 88.4(3) .
O3A Cr1A O32A 176.6(3) .
O1A Cr1A O32A 87.8(3) .
O30A Cr1A O32A 90.1(3) .
F8A Cr1A O32A 90.2(2) .
O2A Cr2A F1A 91.9(3) .
O2A Cr2A O4A 93.6(3) .
F1A Cr2A O4A 94.2(3) .
O2A Cr2A O5A 89.3(3) .
F1A Cr2A O5A 177.5(3) .
O4A Cr2A O5A 88.0(3) .
O2A Cr2A F2A 176.6(3) .
F1A Cr2A F2A 85.4(2) .
O4A Cr2A F2A 88.7(3) .
O5A Cr2A F2A 93.4(3) .
O2A Cr2A O7A 88.3(3) .
F1A Cr2A O7A 88.7(2) .
O4A Cr2A O7A 176.4(3) .
O5A Cr2A O7A 89.1(3) .
F2A Cr2A O7A 89.6(2) .
F2A Cr3A O6A 93.1(3) .
F2A Cr3A F3A 88.0(2) .
O6A Cr3A F3A 176.2(3) .
F2A Cr3A O8A 92.6(2) .
O6A Cr3A O8A 92.1(3) .
F3A Cr3A O8A 91.5(2) .
F2A Cr3A O9A 179.9(3) .
O6A Cr3A O9A 86.9(3) .
F3A Cr3A O9A 91.9(2) .
O8A Cr3A O9A 87.5(3) .
F2A Cr3A O11A 89.8(2) .
O6A Cr3A O11A 87.7(3) .
F3A Cr3A O11A 88.7(2) .
O8A Cr3A O11A 177.6(3) .
O9A Cr3A O11A 90.1(3) .
F3A Cr4A F4A 88.4(2) .
F3A Cr4A O15A 88.2(2) .
F4A Cr4A O15A 90.6(3) .
F3A Cr4A O13A 178.0(3) .
F4A Cr4A O13A 93.1(3) .
O15A Cr4A O13A 90.6(3) .
F3A Cr4A O12A 92.6(3) .
F4A Cr4A O12A 88.7(3) .
O15A Cr4A O12A 178.9(3) .
O13A Cr4A O12A 88.7(3) .
F3A Cr4A O10A 91.5(2) .
F4A Cr4A O10A 179.9(3) .
O15A Cr4A O10A 89.3(3) .
O13A Cr4A O10A 86.9(3) .
O12A Cr4A O10A 91.4(3) .
F5A Cr5A F4A 89.8(2) .
F5A Cr5A O17A 91.9(3) .
F4A Cr5A O17A 177.9(3) .
F5A Cr5A O14A 178.2(3) .
F4A Cr5A O14A 90.9(3) .
O17A Cr5A O14A 87.3(4) .
F5A Cr5A O16A 89.9(3) .
F4A Cr5A O16A 90.6(3) .
O17A Cr5A O16A 88.3(4) .
O14A Cr5A O16A 91.7(4) .
F5A Cr5A O19A 90.0(3) .
F4A Cr5A O19A 90.0(3) .
O17A Cr5A O19A 91.1(4) .
O14A Cr5A O19A 88.3(4) .
O16A Cr5A O19A 179.4(4) .
F5A Cr6A F6A 89.1(2) .
F5A Cr6A O20A 91.3(3) .
F6A Cr6A O20A 89.2(4) .
F5A Cr6A O18A 91.0(3) .
F6A Cr6A O18A 179.7(5) .
O20A Cr6A O18A 91.1(6) .
F5A Cr6A O21A 178.6(3) .
F6A Cr6A O21A 92.3(3) .
O20A Cr6A O21A 88.8(5) .
O18A Cr6A O21A 87.7(4) .
F5A Cr6A O23A 89.3(3) .
F6A Cr6A O23A 90.7(3) .
O20A Cr6A O23A 179.4(4) .
O18A Cr6A O23A 89.0(5) .
O21A Cr6A O23A 90.6(5) .
O25A Cr7A F6A 177.7(3) .
O25A Cr7A O24A 87.2(4) .
F6A Cr7A O24A 91.2(3) .
O25A Cr7A F7A 91.4(3) .
F6A Cr7A F7A 90.1(2) .
O24A Cr7A F7A 88.5(3) .
O25A Cr7A O22A 87.0(4) .
F6A Cr7A O22A 91.4(3) .
O24A Cr7A O22A 91.3(4) .
F7A Cr7A O22A 178.4(3) .
O25A Cr7A O27A 91.3(4) .
F6A Cr7A O27A 90.3(3) .
O24A Cr7A O27A 178.3(4) .
F7A Cr7A O27A 92.3(3) .
O22A Cr7A O27A 87.9(3) .
F8A Cr8A O29A 93.0(3) .
F8A Cr8A F7A 87.2(2) .
O29A Cr8A F7A 176.0(4) .
F8A Cr8A O26A 179.3(3) .
O29A Cr8A O26A 86.5(4) .
F7A Cr8A O26A 93.3(3) .
F8A Cr8A O31A 92.2(3) .
O29A Cr8A O31A 92.5(4) .
F7A Cr8A O31A 91.4(3) .
O26A Cr8A O31A 87.3(4) .
F8A Cr8A O28A 89.7(3) .
O29A Cr8A O28A 86.9(4) .
F7A Cr8A O28A 89.1(3) .
O26A Cr8A O28A 90.8(5) .
O31A Cr8A O28A 178.0(4) .
Cr1A F1A Cr2A 120.2(2) .
Cr3A F2A Cr2A 121.1(3) .
Cr4A F3A Cr3A 122.5(2) .
Cr4A F4A Cr5A 123.8(3) .
Cr5A F5A Cr6A 124.6(3) .
Cr7A F6A Cr6A 122.5(3) .
Cr7A F7A Cr8A 121.6(2) .
Cr8A F8A Cr1A 121.5(3) .
C1A O1A Cr1A 132.8(7) .
C1A O2A Cr2A 134.1(7) .
O2A C1A O1A 126.9(9) .
O2A C1A C2A 116.7(10) .
O1A C1A C2A 116.5(9) .
C4A C2A C5A 110.5(10) .
C4A C2A C3A 111.6(10) .
C5A C2A C3A 111.4(11) .
C4A C2A C1A 105.7(10) .
C5A C2A C1A 109.1(9) .
C3A C2A C1A 108.2(9) .
C2A C3A H3A1 109.4 .
C2A C3A H3A2 109.5 .
H3A1 C3A H3A2 109.5 .
C2A C3A H3A3 109.5 .
H3A1 C3A H3A3 109.5 .
H3A2 C3A H3A3 109.5 .
C2A C4A H4A1 109.4 .
C2A C4A H4A2 109.5 .
H4A1 C4A H4A2 109.5 .
C2A C4A H4A3 109.5 .
H4A1 C4A H4A3 109.5 .
H4A2 C4A H4A3 109.5 .
C2A C5A H5A1 109.5 .
C2A C5A H5A2 109.4 .
H5A1 C5A H5A2 109.5 .
C2A C5A H5A3 109.5 .
H5A1 C5A H5A3 109.5 .
H5A2 C5A H5A3 109.5 .
C6A O3A Cr1A 134.7(7) .
C6A O4A Cr2A 132.7(7) .
O4A C6A O3A 126.0(9) .
O4A C6A C7A 117.4(9) .
O3A C6A C7A 116.4(9) .
C10A C7A C8A 111.0(10) .
C10A C7A C9A 110.5(9) .
C8A C7A C9A 109.3(9) .
C10A C7A C6A 110.7(9) .
C8A C7A C6A 109.4(9) .
C9A C7A C6A 105.7(8) .
C7A C8A H8A1 109.5 .
C7A C8A H8A2 109.5 .
H8A1 C8A H8A2 109.5 .
C7A C8A H8A3 109.5 .
H8A1 C8A H8A3 109.5 .
H8A2 C8A H8A3 109.5 .
C7A C9A H9A1 109.5 .
C7A C9A H9A2 109.5 .
H9A1 C9A H9A2 109.5 .
C7A C9A H9A3 109.5 .
H9A1 C9A H9A3 109.5 .
H9A2 C9A H9A3 109.5 .
C7A C10A H10A 109.5 .
C7A C10A H10B 109.5 .
H10A C10A H10B 109.5 .
C7A C10A H10C 109.5 .
H10A C10A H10C 109.5 .
H10B C10A H10C 109.5 .
C11A O5A Cr2A 134.0(7) .
C11A O6A Cr3A 131.2(6) .
O5A C11A O6A 124.6(8) .
O5A C11A C12A 120.6(11) .
O6A C11A C12A 114.8(10) .
C14A C12A C13A 112.3(13) .
C14A C12A C15A 109.2(13) .
C13A C12A C15A 108.7(11) .
C14A C12A C11A 108.7(10) .
C13A C12A C11A 109.8(10) .
C15A C12A C11A 108.1(10) .
C12A C13A H13A 109.5 .
C12A C13A H13B 109.5 .
H13A C13A H13B 109.5 .
C12A C13A H13C 109.5 .
H13A C13A H13C 109.5 .
H13B C13A H13C 109.5 .
C12A C14A H14A 109.5 .
C12A C14A H14B 109.5 .
H14A C14A H14B 109.5 .
C12A C14A H14C 109.5 .
H14A C14A H14C 109.5 .
H14B C14A H14C 109.5 .
C12A C15A H15A 109.5 .
C12A C15A H15B 109.5 .
H15A C15A H15B 109.5 .
C12A C15A H15C 109.5 .
H15A C15A H15C 109.5 .
H15B C15A H15C 109.5 .
C16A O7A Cr2A 125.7(6) .
C16A O8A Cr3A 137.2(6) .
O7A C16A O8A 125.0(8) .
O7A C16A C17A 119.5(8) .
O8A C16A C17A 115.4(8) .
C20A C17A C19A 109.4(9) .
C20A C17A C18A 109.9(9) .
C19A C17A C18A 110.0(9) .
C20A C17A C16A 110.5(8) .
C19A C17A C16A 105.5(8) .
C18A C17A C16A 111.4(8) .
C17A C18A H18A 109.5 .
C17A C18A H18B 109.5 .
H18A C18A H18B 109.5 .
C17A C18A H18C 109.5 .
H18A C18A H18C 109.5 .
H18B C18A H18C 109.5 .
C17A C19A H19A 109.5 .
C17A C19A H19B 109.5 .
H19A C19A H19B 109.5 .
C17A C19A H19C 109.5 .
H19A C19A H19C 109.5 .
H19B C19A H19C 109.5 .
C17A C20A H20A 109.5 .
C17A C20A H20B 109.5 .
H20A C20A H20B 109.5 .
C17A C20A H20C 109.5 .
H20A C20A H20C 109.5 .
H20B C20A H20C 109.5 .
C21A O9A Cr3A 135.6(6) .
C21A O10A Cr4A 128.4(6) .
O10A C21A O9A 124.7(8) .
O10A C21A C22A 119.7(8) .
O9A C21A C22A 115.5(8) .
C24A C22A C25A 111.5(8) .
C24A C22A C23A 110.7(8) .
C25A C22A C23A 108.1(8) .
C24A C22A C21A 110.4(8) .
C25A C22A C21A 108.1(7) .
C23A C22A C21A 107.9(8) .
C22A C23A H23A 109.5 .
C22A C23A H23B 109.5 .
H23A C23A H23B 109.5 .
C22A C23A H23C 109.5 .
H23A C23A H23C 109.5 .
H23B C23A H23C 109.5 .
C22A C24A H24A 109.5 .
C22A C24A H24B 109.5 .
H24A C24A H24B 109.5 .
C22A C24A H24C 109.5 .
H24A C24A H24C 109.5 .
H24B C24A H24C 109.5 .
C22A C25A H25A 109.5 .
C22A C25A H25B 109.5 .
H25A C25A H25B 109.5 .
C22A C25A H25C 109.5 .
H25A C25A H25C 109.5 .
H25B C25A H25C 109.5 .
C26A O11A Cr3A 128.2(6) .
C26A O12A Cr4A 134.9(6) .
O12A C26A O11A 125.6(8) .
O12A C26A C27A 116.0(9) .
O11A C26A C27A 118.3(10) .
C28A C27A C30A 111.1(10) .
C28A C27A C29A 111.7(10) .
C30A C27A C29A 109.9(9) .
C28A C27A C26A 110.0(9) .
C30A C27A C26A 109.2(9) .
C29A C27A C26A 104.6(8) .
C27A C28A H28A 109.5 .
C27A C28A H28B 109.5 .
H28A C28A H28B 109.5 .
C27A C28A H28C 109.5 .
H28A C28A H28C 109.5 .
H28B C28A H28C 109.5 .
C27A C29A H29A 109.5 .
C27A C29A H29B 109.5 .
H29A C29A H29B 109.5 .
C27A C29A H29C 109.5 .
H29A C29A H29C 109.5 .
H29B C29A H29C 109.5 .
C27A C30A H30A 109.5 .
C27A C30A H30B 109.5 .
H30A C30A H30B 109.5 .
C27A C30A H30C 109.5 .
H30A C30A H30C 109.5 .
H30B C30A H30C 109.5 .
C31A O13A Cr4A 135.2(6) .
C31A O14A Cr5A 131.6(7) .
O14A C31A O13A 125.3(8) .
O14A C31A C32A 116.9(9) .
O13A C31A C32A 117.6(9) .
C35A C32A C33A 113.9(11) .
C35A C32A C34A 108.0(12) .
C33A C32A C34A 110.2(10) .
C35A C32A C31A 109.2(9) .
C33A C32A C31A 110.0(9) .
C34A C32A C31A 105.2(9) .
C32A C33A H33A 109.5 .
C32A C33A H33B 109.5 .
H33A C33A H33B 109.5 .
C32A C33A H33C 109.5 .
H33A C33A H33C 109.5 .
H33B C33A H33C 109.5 .
C32A C34A H34A 109.5 .
C32A C34A H34B 109.5 .
H34A C34A H34B 109.5 .
C32A C34A H34C 109.5 .
H34A C34A H34C 109.5 .
H34B C34A H34C 109.5 .
C32A C35A H35A 109.5 .
C32A C35A H35B 109.5 .
H35A C35A H35B 109.5 .
C32A C35A H35C 109.5 .
H35A C35A H35C 109.5 .
H35B C35A H35C 109.5 .
C36A O15A Cr4A 131.3(6) .
C36A O16A Cr5A 136.9(7) .
O15A C36A O16A 124.4(9) .
O15A C36A C37A 118.8(9) .
O16A C36A C37A 116.7(10) .
C40A C37A C38A 113.3(13) .
C40A C37A C39A 110.4(11) .
C38A C37A C39A 104.8(12) .
C40A C37A C36A 109.0(10) .
C38A C37A C36A 109.2(9) .
C39A C37A C36A 110.1(9) .
C37A C38A H38A 109.5 .
C37A C38A H38B 109.5 .
H38A C38A H38B 109.5 .
C37A C38A H38C 109.5 .
H38A C38A H38C 109.5 .
H38B C38A H38C 109.5 .
C37A C39A H39A 109.5 .
C37A C39A H39B 109.5 .
H39A C39A H39B 109.5 .
C37A C39A H39C 109.5 .
H39A C39A H39C 109.5 .
H39B C39A H39C 109.5 .
C37A C40A H40A 109.5 .
C37A C40A H40B 109.5 .
H40A C40A H40B 109.5 .
C37A C40A H40C 109.5 .
H40A C40A H40C 109.5 .
H40B C40A H40C 109.5 .
C41A O17A Cr5A 136.5(7) .
C41A O18A Cr6A 134.1(8) .
O17A C41A O18A 124.6(10) .
O17A C41A C42A 116.6(11) .
O18A C41A C42A 118.3(11) .
C43A C42A C45A 120.1(14) .
C43A C42A C41A 110.0(10) .
C45A C42A C41A 111.0(10) .
C43A C42A C44A 106.5(13) .
C45A C42A C44A 101.5(12) .
C41A C42A C44A 106.5(12) .
C42A C43A H43A 109.5 .
C42A C43A H43B 109.5 .
H43A C43A H43B 109.5 .
C42A C43A H43C 109.5 .
H43A C43A H43C 109.5 .
H43B C43A H43C 109.5 .
C42A C44A H44A 109.5 .
C42A C44A H44B 109.5 .
H44A C44A H44B 109.5 .
C42A C44A H44C 109.5 .
H44A C44A H44C 109.5 .
H44B C44A H44C 109.5 .
C42A C45A H45A 109.5 .
C42A C45A H45B 109.5 .
H45A C45A H45B 109.5 .
C42A C45A H45C 109.5 .
H45A C45A H45C 109.5 .
H45B C45A H45C 109.5 .
C46A O19A Cr5A 131.8(9) .
C46A O20A Cr6A 136.2(8) .
O20A C46A O19A 126.2(12) .
O20A C46A C47A 115.5(13) .
O19A C46A C47A 118.2(14) .
C48A C47A C49A 114.3(15) .
C48A C47A C50A 107.6(15) .
C49A C47A C50A 107.8(14) .
C48A C47A C46A 110.3(12) .
C49A C47A C46A 107.6(11) .
C50A C47A C46A 109.2(13) .
C47A C48A H48A 109.5 .
C47A C48A H48B 109.5 .
H48A C48A H48B 109.5 .
C47A C48A H48C 109.5 .
H48A C48A H48C 109.5 .
H48B C48A H48C 109.5 .
C47A C49A H49A 109.5 .
C47A C49A H49B 109.5 .
H49A C49A H49B 109.5 .
C47A C49A H49C 109.5 .
H49A C49A H49C 109.5 .
H49B C49A H49C 109.5 .
C47A C50A H50A 109.4 .
C47A C50A H50B 109.5 .
H50A C50A H50B 109.5 .
C47A C50A H50C 109.5 .
H50A C50A H50C 109.5 .
H50B C50A H50C 109.5 .
C51A O21A Cr6A 136.4(8) .
C51A O22A Cr7A 137.9(7) .
O22A C51A O21A 123.0(9) .
O22A C51A C52A 119.2(10) .
O21A C51A C52A 117.8(11) .
C55A C52A C53A 115.9(12) .
C55A C52A C54A 107.3(12) .
C53A C52A C54A 107.7(11) .
C55A C52A C51A 109.8(10) .
C53A C52A C51A 108.5(9) .
C54A C52A C51A 107.3(10) .
C52A C53A H53A 109.5 .
C52A C53A H53B 109.5 .
H53A C53A H53B 109.5 .
C52A C53A H53C 109.5 .
H53A C53A H53C 109.5 .
H53B C53A H53C 109.5 .
C52A C54A H54A 109.5 .
C52A C54A H54B 109.5 .
H54A C54A H54B 109.5 .
C52A C54A H54C 109.5 .
H54A C54A H54C 109.5 .
H54B C54A H54C 109.5 .
C52A C55A H55A 109.5 .
C52A C55A H55B 109.5 .
H55A C55A H55B 109.5 .
C52A C55A H55C 109.5 .
H55A C55A H55C 109.5 .
H55B C55A H55C 109.5 .
C56A O23A Cr6A 135.2(7) .
C56A O24A Cr7A 137.1(9) .
O24A C56A O23A 123.8(10) .
O24A C56A C57A 118.6(13) .
O23A C56A C57A 117.6(12) .
C60A C57A C59A 109.5(13) .
C60A C57A C58A 109.8(12) .
C59A C57A C58A 112.0(13) .
C60A C57A C56A 109.7(10) .
C59A C57A C56A 110.1(12) .
C58A C57A C56A 105.7(11) .
C57A C58A H58A 109.5 .
C57A C58A H58B 109.5 .
H58A C58A H58B 109.5 .
C57A C58A H58C 109.5 .
H58A C58A H58C 109.5 .
H58B C58A H58C 109.5 .
C57A C59A H59A 109.5 .
C57A C59A H59B 109.5 .
H59A C59A H59B 109.5 .
C57A C59A H59C 109.5 .
H59A C59A H59C 109.5 .
H59B C59A H59C 109.5 .
C57A C60A H60A 109.5 .
C57A C60A H60B 109.5 .
H60A C60A H60B 109.5 .
C57A C60A H60C 109.5 .
H60A C60A H60C 109.5 .
H60B C60A H60C 109.5 .
C61A O25A Cr7A 136.9(8) .
C61A O26A Cr8A 135.5(8) .
O25A C61A O26A 121.9(10) .
O25A C61A C62A 118.8(14) .
O26A C61A C62A 119.3(13) .
C63A C62A C64A 111.5(13) .
C63A C62A C65A 111.5(15) .
C64A C62A C65A 108.5(14) .
C63A C62A C61A 109.5(11) .
C64A C62A C61A 106.8(10) .
C65A C62A C61A 109.0(12) .
C62A C63A H63A 109.5 .
C62A C63A H63B 109.5 .
H63A C63A H63B 109.5 .
C62A C63A H63C 109.5 .
H63A C63A H63C 109.5 .
H63B C63A H63C 109.5 .
C62A C64A H64A 109.5 .
C62A C64A H64B 109.5 .
H64A C64A H64B 109.5 .
C62A C64A H64C 109.5 .
H64A C64A H64C 109.5 .
H64B C64A H64C 109.5 .
C62A C65A H65A 109.5 .
C62A C65A H65B 109.5 .
H65A C65A H65B 109.5 .
C62A C65A H65C 109.5 .
H65A C65A H65C 109.5 .
H65B C65A H65C 109.5 .
C66A O27A Cr7A 134.9(6) .
C66A O28A Cr8A 132.5(8) .
O28A C66A O27A 124.9(8) .
O28A C66A C67A 116.4(9) .
O27A C66A C67A 118.6(9) .
C68A C67A C70A 111.1(12) .
C68A C67A C69A 111.9(11) .
C70A C67A C69A 108.3(10) .
C68A C67A C66A 110.2(9) .
C70A C67A C66A 110.4(9) .
C69A C67A C66A 104.8(8) .
C67A C68A H68A 109.5 .
C67A C68A H68B 109.5 .
H68A C68A H68B 109.5 .
C67A C68A H68C 109.5 .
H68A C68A H68C 109.5 .
H68B C68A H68C 109.5 .
C67A C69A H69A 109.5 .
C67A C69A H69B 109.5 .
H69A C69A H69B 109.5 .
C67A C69A H69C 109.5 .
H69A C69A H69C 109.5 .
H69B C69A H69C 109.5 .
C67A C70A H70A 109.5 .
C67A C70A H70B 109.5 .
H70A C70A H70B 109.5 .
C67A C70A H70C 109.5 .
H70A C70A H70C 109.5 .
H70B C70A H70C 109.5 .
C71A O29A Cr8A 134.1(7) .
C71A O30A Cr1A 133.4(7) .
O29A C71A O30A 124.9(9) .
O29A C71A C72A 118.8(11) .
O30A C71A C72A 116.2(11) .
C73A C72A C75A 110.0(12) .
C73A C72A C74A 110.7(12) .
C75A C72A C74A 110.6(13) .
C73A C72A C71A 109.9(10) .
C75A C72A C71A 109.4(10) .
C74A C72A C71A 106.2(10) .
C72A C73A H73A 109.5 .
C72A C73A H73B 109.5 .
H73A C73A H73B 109.5 .
C72A C73A H73C 109.5 .
H73A C73A H73C 109.5 .
H73B C73A H73C 109.5 .
C72A C74A H74A 109.5 .
C72A C74A H74B 109.5 .
H74A C74A H74B 109.5 .
C72A C74A H74C 109.5 .
H74A C74A H74C 109.5 .
H74B C74A H74C 109.5 .
C72A C75A H75A 109.5 .
C72A C75A H75B 109.5 .
H75A C75A H75B 109.5 .
C72A C75A H75C 109.5 .
H75A C75A H75C 109.5 .
H75B C75A H75C 109.5 .
C76A O31A Cr8A 137.4(7) .
C76A O32A Cr1A 128.5(6) .
O32A C76A O31A 124.5(8) .
O32A C76A C77A 119.8(9) .
O31A C76A C77A 115.2(9) .
C80A C77A C78A 112.2(10) .
C80A C77A C76A 110.5(9) .
C78A C77A C76A 110.3(9) .
C80A C77A C79A 108.6(10) .
C78A C77A C79A 109.7(9) .
C76A C77A C79A 105.1(9) .
C77A C78A H78A 109.5 .
C77A C78A H78B 109.5 .
H78A C78A H78B 109.5 .
C77A C78A H78C 109.5 .
H78A C78A H78C 109.5 .
H78B C78A H78C 109.5 .
C77A C79A H79A 109.5 .
C77A C79A H79B 109.5 .
H79A C79A H79B 109.5 .
C77A C79A H79C 109.5 .
H79A C79A H79C 109.5 .
H79B C79A H79C 109.5 .
C77A C80A H80A 109.5 .
C77A C80A H80B 109.5 .
H80A C80A H80B 109.5 .
C77A C80A H80C 109.5 .
H80A C80A H80C 109.5 .
H80B C80A H80C 109.5 .
C81A C81A C82A 112.2(12) 3_665
C81A C81A H81A 109.2 3_665
C82A C81A H81A 109.2 .
C81A C81A H81B 109.2 3_665
C82A C81A H81B 109.2 .
H81A C81A H81B 107.9 .
C83A C82A C81A 113.0(9) .
C83A C82A H82A 109.0 .
C81A C82A H82A 109.0 .
C83A C82A H82B 109.0 .
C81A C82A H82B 109.0 .
H82A C82A H82B 107.8 .
C82A C83A C84A 115.5(8) .
C82A C83A H83A 108.4 .
C84A C83A H83A 108.4 .
C82A C83A H83B 108.4 .
C84A C83A H83B 108.4 .
H83A C83A H83B 107.5 .
C85A C84A C83A 109.3(8) .
C85A C84A H84A 109.8 .
C83A C84A H84A 109.8 .
C85A C84A H84B 109.8 .
C83A C84A H84B 109.8 .
H84A C84A H84B 108.3 .
N86A C85A C84A 112.5(8) .
N86A C85A H85A 109.1 .
C84A C85A H85A 109.1 .
N86A C85A H85B 109.1 .
C84A C85A H85B 109.1 .
H85A C85A H85B 107.8 .
C85A N86A C87A 111.0(7) .
C85A N86A H86A 109.4 .
C87A N86A H86A 109.4 .
C85A N86A H86B 109.4 .
C87A N86A H86B 109.4 .
H86A N86A H86B 108.0 .
N86A C87A C88A 114.2(8) .
N86A C87A H87A 108.7 .
C88A C87A H87A 108.7 .
N86A C87A H87B 108.7 .
C88A C87A H87B 108.7 .
H87A C87A H87B 107.6 .
C93A C88A C89A 115.6(10) .
C93A C88A C87A 121.6(9) .
C89A C88A C87A 122.7(9) .
C90A C89A C88A 120.4(10) .
C90A C89A H89A 119.8 .
C88A C89A H89A 119.8 .
N91A C90A C89A 123.9(10) .
N91A C90A H90A 118.1 .
C89A C90A H90A 118.1 .
C92A N91A C90A 116.4(10) .
C92A N91A Cu1B 121.8(7) .
C90A N91A Cu1B 121.8(7) .
N91A C92A C93A 123.6(10) .
N91A C92A H92A 118.2 .
C93A C92A H92A 118.2 .
C88A C93A C92A 120.0(9) .
C88A C93A H93A 120.0 .
C92A C93A H93A 120.0 .
O5B Cu1B O3B 168.9(4) .
O5B Cu1B O1B 103.4(4) .
O3B Cu1B O1B 84.7(5) .
O5B Cu1B O2B 93.4(4) .
O3B Cu1B O2B 95.3(5) .
O1B Cu1B O2B 82.5(4) .
O5B Cu1B O4B 90.8(5) .
O3B Cu1B O4B 82.8(6) .
O1B Cu1B O4B 162.2(5) .
O2B Cu1B O4B 86.1(4) .
O5B Cu1B N91A 84.3(3) .
O3B Cu1B N91A 88.5(4) .
O1B Cu1B N91A 87.3(3) .
O2B Cu1B N91A 168.8(3) .
O4B Cu1B N91A 104.9(4) .
C2B O1B Cu1B 120.9(12) .
C4B O2B Cu1B 123.7(11) .
F1B C1B F2B 103(2) .
F1B C1B F3B 112(2) .
F2B C1B F3B 100.5(18) .
F1B C1B C2B 116.8(17) .
F2B C1B C2B 112.8(17) .
F3B C1B C2B 110.7(16) .
O1B C2B C3B 127(2) .
O1B C2B C1B 111.9(15) .
C3B C2B C1B 121.2(16) .
C4B C3B C2B 124.9(19) .
C4B C3B H3B 117.6 .
C2B C3B H3B 117.5 .
O2B C4B C3B 128.1(17) .
O2B C4B C5B 112.3(13) .
C3B C4B C5B 119.6(14) .
F5B C5B F4B 106.4(17) .
F5B C5B F6B 105.9(19) .
F4B C5B F6B 110(2) .
F5B C5B C4B 108.8(15) .
F4B C5B C4B 111.8(14) .
F6B C5B C4B 113.0(14) .
C7B O3B Cu1B 126.0(16) .
C9B O4B Cu1B 127.1(15) .
F8B C6B F9B 101(2) .
F8B C6B F7B 102(2) .
F9B C6B F7B 100(2) .
F8B C6B C7B 109(2) .
F9B C6B C7B 104(2) .
F7B C6B C7B 136(3) .
C8B C7B O3B 120(3) .
C8B C7B C6B 140(3) .
O3B C7B C6B 100(2) .
C9B C8B C7B 140(3) .
C9B C8B H8B 110.2 .
C7B C8B H8B 110.2 .
C8B C9B O4B 116(2) .
C8B C9B C10B 132(2) .
O4B C9B C10B 112(2) .
F12B C10B F10B 113(2) .
F12B C10B F11B 104(2) .
F10B C10B F11B 108(2) .
F12B C10B C9B 103.8(19) .
F10B C10B C9B 121(2) .
F11B C10B C9B 104(2) .
C3C C1C C2C 112(3) .
C3C C1C H1C1 109.2 .
C2C C1C H1C1 109.2 .
C3C C1C H1C2 109.3 .
C2C C1C H1C2 109.3 .
H1C1 C1C H1C2 107.9 .
C1C C3C C4C 106(3) .
C1C C3C H3C1 110.6 .
C4C C3C H3C1 110.6 .
C1C C3C H3C2 110.6 .
C4C C3C H3C2 110.6 .
H3C1 C3C H3C2 108.7 .
C3C C4C O1C 104(2) .
C3C C4C H4C1 111.0 .
O1C C4C H4C1 111.0 .
C3C C4C H4C2 111.0 .
O1C C4C H4C2 111.0 .
H4C1 C4C H4C2 109.0 .
C2C O1C C4C 107(2) .
O1C C2C C1C 102(3) .
O1C C2C H2C1 111.3 .
C1C C2C H2C1 111.3 .
O1C C2C H2C2 111.3 .
C1C C2C H2C2 111.3 .
H2C1 C2C H2C2 109.2 .
C2D C1D H1D1 109.4 .
C2D C1D H1D2 109.5 .
H1D1 C1D H1D2 109.5 .
C2D C1D H1D3 109.5 .
H1D1 C1D H1D3 109.5 .
H1D2 C1D H1D3 109.5 .
C1D C2D C3D 115(3) .
C1D C2D C7D 124(3) .
C3D C2D C7D 120.0 .
C4D C3D C2D 120.0 .
C4D C3D H3D 120.0 .
C2D C3D H3D 120.0 .
C3D C4D C5D 120.0 .
C3D C4D H4D 120.0 .
C5D C4D H4D 120.0 .
C6D C5D C4D 120.0 .
C6D C5D H5D 120.0 .
C4D C5D H5D 120.0 .
C5D C6D C7D 120.0 .
C5D C6D H6D 120.0 .
C7D C6D H6D 120.0 .
C6D C7D C2D 120.0 .
C6D C7D H7D 120.0 .
C2D C7D H7D 120.0 .

loop_
_geom_bond_atom_site_label_1
_geom_bond_atom_site_label_2
_geom_bond_distance
_geom_bond_site_symmetry_2
Cr1A F1A 1.940(5) .
Cr1A O3A 1.955(8) .
Cr1A O1A 1.969(8) .
Cr1A O30A 1.995(7) .
Cr1A F8A 2.002(5) .
Cr1A O32A 2.002(7) .
Cr2A O2A 1.963(7) .
Cr2A F1A 1.970(5) .
Cr2A O4A 1.987(8) .
Cr2A O5A 1.997(7) .
Cr2A F2A 2.005(5) .
Cr2A O7A 2.029(7) .
Cr3A F2A 1.900(5) .
Cr3A O6A 1.927(7) .
Cr3A F3A 1.951(5) .
Cr3A O8A 1.961(6) .
Cr3A O9A 1.961(6) .
Cr3A O11A 1.971(7) .
Cr4A F3A 1.924(5) .
Cr4A F4A 1.920(5) .
Cr4A O15A 1.939(7) .
Cr4A O13A 1.943(7) .
Cr4A O12A 1.948(7) .
Cr4A O10A 1.951(6) .
Cr5A F5A 1.897(5) .
Cr5A F4A 1.926(5) .
Cr5A O17A 1.937(8) .
Cr5A O14A 1.940(8) .
Cr5A O16A 1.938(8) .
Cr5A O19A 1.971(9) .
Cr6A F5A 1.919(5) .
Cr6A F6A 1.920(5) .
Cr6A O20A 1.929(12) .
Cr6A O18A 1.945(9) .
Cr6A O21A 1.943(8) .
Cr6A O23A 1.969(11) .
Cr7A O25A 1.914(9) .
Cr7A F6A 1.922(5) .
Cr7A O24A 1.927(8) .
Cr7A F7A 1.930(5) .
Cr7A O22A 1.941(8) .
Cr7A O27A 1.943(7) .
Cr8A F8A 1.887(5) .
Cr8A O29A 1.909(9) .
Cr8A F7A 1.933(5) .
Cr8A O26A 1.941(10) .
Cr8A O31A 1.951(8) .
Cr8A O28A 1.954(8) .
O1A C1A 1.267(13) .
O2A C1A 1.242(13) .
C1A C2A 1.535(12) .
C2A C4A 1.496(13) .
C2A C5A 1.490(12) .
C2A C3A 1.484(12) .
C3A H3A1 0.9600 .
C3A H3A2 0.9600 .
C3A H3A3 0.9600 .
C4A H4A1 0.9600 .
C4A H4A2 0.9600 .
C4A H4A3 0.9600 .
C5A H5A1 0.9600 .
C5A H5A2 0.9600 .
C5A H5A3 0.9600 .
O3A C6A 1.262(12) .
O4A C6A 1.254(12) .
C6A C7A 1.522(11) .
C7A C10A 1.513(11) .
C7A C8A 1.514(11) .
C7A C9A 1.519(11) .
C8A H8A1 0.9600 .
C8A H8A2 0.9600 .
C8A H8A3 0.9600 .
C9A H9A1 0.9600 .
C9A H9A2 0.9600 .
C9A H9A3 0.9600 .
C10A H10A 0.9600 .
C10A H10B 0.9600 .
C10A H10C 0.9600 .
O5A C11A 1.249(13) .
O6A C11A 1.281(13) .
C11A C12A 1.526(11) .
C12A C14A 1.496(12) .
C12A C13A 1.500(12) .
C12A C15A 1.512(12) .
C13A H13A 0.9600 .
C13A H13B 0.9600 .
C13A H13C 0.9600 .
C14A H14A 0.9600 .
C14A H14B 0.9600 .
C14A H14C 0.9600 .
C15A H15A 0.9600 .
C15A H15B 0.9600 .
C15A H15C 0.9600 .
O7A C16A 1.249(11) .
O8A C16A 1.265(11) .
C16A C17A 1.530(10) .
C17A C20A 1.505(11) .
C17A C19A 1.521(11) .
C17A C18A 1.522(10) .
C18A H18A 0.9600 .
C18A H18B 0.9600 .
C18A H18C 0.9600 .
C19A H19A 0.9600 .
C19A H19B 0.9600 .
C19A H19C 0.9600 .
C20A H20A 0.9600 .
C20A H20B 0.9600 .
C20A H20C 0.9600 .
O9A C21A 1.264(11) .
O10A C21A 1.260(11) .
C21A C22A 1.527(10) .
C22A C24A 1.499(10) .
C22A C25A 1.510(10) .
C22A C23A 1.518(10) .
C23A H23A 0.9600 .
C23A H23B 0.9600 .
C23A H23C 0.9600 .
C24A H24A 0.9600 .
C24A H24B 0.9600 .
C24A H24C 0.9600 .
C25A H25A 0.9600 .
C25A H25B 0.9600 .
C25A H25C 0.9600 .
O11A C26A 1.263(12) .
O12A C26A 1.261(12) .
C26A C27A 1.525(11) .
C27A C28A 1.511(11) .
C27A C30A 1.518(11) .
C27A C29A 1.520(11) .
C28A H28A 0.9600 .
C28A H28B 0.9600 .
C28A H28C 0.9600 .
C29A H29A 0.9600 .
C29A H29B 0.9600 .
C29A H29C 0.9600 .
C30A H30A 0.9600 .
C30A H30B 0.9600 .
C30A H30C 0.9600 .
O13A C31A 1.260(12) .
O14A C31A 1.245(12) .
C31A C32A 1.527(10) .
C32A C35A 1.493(11) .
C32A C33A 1.496(11) .
C32A C34A 1.507(12) .
C33A H33A 0.9600 .
C33A H33B 0.9600 .
C33A H33C 0.9600 .
C34A H34A 0.9600 .
C34A H34B 0.9600 .
C34A H34C 0.9600 .
C35A H35A 0.9600 .
C35A H35B 0.9600 .
C35A H35C 0.9600 .
O15A C36A 1.250(12) .
O16A C36A 1.279(12) .
C36A C37A 1.534(11) .
C37A C40A 1.484(11) .
C37A C38A 1.507(12) .
C37A C39A 1.519(11) .
C38A H38A 0.9600 .
C38A H38B 0.9600 .
C38A H38C 0.9600 .
C39A H39A 0.9600 .
C39A H39B 0.9600 .
C39A H39C 0.9600 .
C40A H40A 0.9600 .
C40A H40B 0.9600 .
C40A H40C 0.9600 .
O17A C41A 1.219(14) .
O18A C41A 1.236(14) .
C41A C42A 1.530(11) .
C42A C43A 1.471(12) .
C42A C45A 1.480(12) .
C42A C44A 1.538(13) .
C43A H43A 0.9600 .
C43A H43B 0.9600 .
C43A H43C 0.9600 .
C44A H44A 0.9600 .
C44A H44B 0.9600 .
C44A H44C 0.9600 .
C45A H45A 0.9600 .
C45A H45B 0.9600 .
C45A H45C 0.9600 .
O19A C46A 1.257(16) .
O20A C46A 1.212(16) .
C46A C47A 1.529(13) .
C47A C48A 1.487(13) .
C47A C49A 1.488(12) .
C47A C50A 1.530(13) .
C48A H48A 0.9600 .
C48A H48B 0.9600 .
C48A H48C 0.9600 .
C49A H49A 0.9600 .
C49A H49B 0.9600 .
C49A H49C 0.9600 .
C50A H50A 0.9600 .
C50A H50B 0.9600 .
C50A H50C 0.9600 .
O21A C51A 1.213(13) .
O22A C51A 1.204(13) .
C51A C52A 1.524(11) .
C52A C55A 1.499(11) .
C52A C53A 1.497(12) .
C52A C54A 1.514(12) .
C53A H53A 0.9600 .
C53A H53B 0.9600 .
C53A H53C 0.9600 .
C54A H54A 0.9600 .
C54A H54B 0.9600 .
C54A H54C 0.9600 .
C55A H55A 0.9600 .
C55A H55B 0.9600 .
C55A H55C 0.9600 .
O23A C56A 1.237(16) .
O24A C56A 1.206(15) .
C56A C57A 1.528(12) .
C57A C60A 1.508(12) .
C57A C59A 1.507(13) .
C57A C58A 1.516(12) .
C58A H58A 0.9600 .
C58A H58B 0.9600 .
C58A H58C 0.9600 .
C59A H59A 0.9600 .
C59A H59B 0.9600 .
C59A H59C 0.9600 .
C60A H60A 0.9600 .
C60A H60B 0.9600 .
C60A H60C 0.9600 .
O25A C61A 1.201(15) .
O26A C61A 1.249(17) .
C61A C62A 1.530(11) .
C62A C63A 1.485(13) .
C62A C64A 1.482(12) .
C62A C65A 1.500(13) .
C63A H63A 0.9600 .
C63A H63B 0.9600 .
C63A H63C 0.9600 .
C64A H64A 0.9600 .
C64A H64B 0.9600 .
C64A H64C 0.9600 .
C65A H65A 0.9600 .
C65A H65B 0.9600 .
C65A H65C 0.9600 .
O27A C66A 1.261(12) .
O28A C66A 1.225(12) .
C66A C67A 1.533(10) .
C67A C68A 1.488(11) .
C67A C70A 1.504(11) .
C67A C69A 1.518(11) .
C68A H68A 0.9600 .
C68A H68B 0.9600 .
C68A H68C 0.9600 .
C69A H69A 0.9600 .
C69A H69B 0.9600 .
C69A H69C 0.9600 .
C70A H70A 0.9600 .
C70A H70B 0.9600 .
C70A H70C 0.9600 .
O29A C71A 1.234(14) .
O30A C71A 1.261(14) .
C71A C72A 1.532(11) .
C72A C73A 1.496(12) .
C72A C75A 1.510(12) .
C72A C74A 1.513(12) .
C73A H73A 0.9600 .
C73A H73B 0.9600 .
C73A H73C 0.9600 .
C74A H74A 0.9600 .
C74A H74B 0.9600 .
C74A H74C 0.9600 .
C75A H75A 0.9600 .
C75A H75B 0.9600 .
C75A H75C 0.9600 .
O31A C76A 1.262(12) .
O32A C76A 1.241(12) .
C76A C77A 1.523(11) .
C77A C80A 1.499(11) .
C77A C78A 1.512(11) .
C77A C79A 1.530(11) .
C78A H78A 0.9600 .
C78A H78B 0.9600 .
C78A H78C 0.9600 .
C79A H79A 0.9600 .
C79A H79B 0.9600 .
C79A H79C 0.9600 .
C80A H80A 0.9600 .
C80A H80B 0.9600 .
C80A H80C 0.9600 .
C81A C81A 1.52(2) 3_665
C81A C82A 1.515(14) .
C81A H81A 0.9700 .
C81A H81B 0.9700 .
C82A C83A 1.507(14) .
C82A H82A 0.9700 .
C82A H82B 0.9700 .
C83A C84A 1.530(13) .
C83A H83A 0.9700 .
C83A H83B 0.9700 .
C84A C85A 1.505(13) .
C84A H84A 0.9700 .
C84A H84B 0.9700 .
C85A N86A 1.480(11) .
C85A H85A 0.9700 .
C85A H85B 0.9700 .
N86A C87A 1.492(11) .
N86A H86A 0.9000 .
N86A H86B 0.9000 .
C87A C88A 1.500(13) .
C87A H87A 0.9700 .
C87A H87B 0.9700 .
C88A C93A 1.358(13) .
C88A C89A 1.394(14) .
C89A C90A 1.345(15) .
C89A H89A 0.9300 .
C90A N91A 1.323(14) .
C90A H90A 0.9300 .
N91A C92A 1.307(12) .
N91A Cu1B 2.210(9) .
C92A C93A 1.387(14) .
C92A H92A 0.9300 .
C93A H93A 0.9300 .
Cu1B O5B 2.127(10) .
Cu1B O3B 2.134(14) .
Cu1B O1B 2.155(11) .
Cu1B O2B 2.155(9) .
Cu1B O4B 2.163(14) .
O1B C2B 1.303(19) .
O2B C4B 1.287(17) .
F1B C1B 1.267(16) .
F2B C1B 1.324(16) .
F3B C1B 1.353(16) .
C1B C2B 1.47(3) .
C2B C3B 1.36(2) .
C3B C4B 1.34(2) .
C3B H3B 0.9300 .
C4B C5B 1.56(2) .
C5B F5B 1.243(14) .
C5B F4B 1.275(14) .
C5B F6B 1.264(14) .
O3B C7B 1.37(3) .
O4B C9B 1.34(3) .
F7B C6B 1.343(17) .
F8B C6B 1.333(17) .
F9B C6B 1.330(17) .
C6B C7B 1.46(3) .
C7B C8B 1.32(2) .
C8B C9B 1.30(2) .
C8B H8B 0.9300 .
C9B C10B 1.54(3) .
C10B F12B 1.286(15) .
C10B F10B 1.300(15) .
C10B F11B 1.315(16) .
C1C C3C 1.31(4) .
C1C C2C 1.51(3) .
C1C H1C1 0.9700 .
C1C H1C2 0.9700 .
C3C C4C 1.52(3) .
C3C H3C1 0.9700 .
C3C H3C2 0.9700 .
C4C O1C 1.51(3) .
C4C H4C1 0.9700 .
C4C H4C2 0.9700 .
O1C C2C 1.37(3) .
C2C H2C1 0.9700 .
C2C H2C2 0.9700 .
C1D C2D 1.31(5) .
C1D H1D1 0.9600 .
C1D H1D2 0.9600 .
C1D H1D3 0.9600 .
C2D C3D 1.3900 .
C2D C7D 1.3900 .
C3D C4D 1.3900 .
C3D H3D 0.9300 .
C4D C5D 1.3900 .
C4D H4D 0.9300 .
C5D C6D 1.3900 .
C5D H5D 0.9300 .
C6D C7D 1.3900 .
C6D H6D 0.9300 .
C7D H7D 0.9300 .
